data_1567105
loop_
_publ_author_name
'He, Wei'
'Tashiro, Shohei'
'Shionoya, Mitsuhiko'

_publ_section_title
;
 Highly selective acid-catalyzed olefin isomerization of limonene to
 terpinolene by kinetic suppression of overreactions in a confined space
 of porous metal--macrocycle frameworks
;
_journal_name_full 'Chemical Science'
_journal_paper_doi 10.1039/D2SC01561G
_journal_year 2022
_chemical_formula_moiety '2(C42 H42 Cl6 N6 Pd3), 3.25(C H Cl3), C2 H3 N, 2(O)'
_chemical_formula_sum 'C89.25 H90.25 Cl21.75 N13 O2 Pd6'
_chemical_formula_weight 2786.43
_space_group_crystal_system monoclinic
_space_group_IT_number 14
_space_group_name_Hall '-P 2ybc'
_space_group_name_H-M_alt 'P 1 21/c 1'
_atom_sites_solution_hydrogens geom
_audit_creation_date 2021-10-07
_audit_creation_method
;
Olex2 1.5
(compiled 2021.08.20 svn.r13c46975 for OlexSys, GUI svn.r6405)
;
_audit_update_record
;
2022-01-10 deposited with the CCDC.	2022-06-13 downloaded from the CCDC.
;
_cell_angle_alpha 90
_cell_angle_beta 90.7060(10)
_cell_angle_gamma 90
_cell_formula_units_Z 4
_cell_length_a 19.4857(2)
_cell_length_b 51.8380(7)
_cell_length_c 14.31670(10)
_cell_measurement_reflns_used 68278
_cell_measurement_temperature 93
_cell_measurement_theta_max 72.9800
_cell_measurement_theta_min 2.8720
_cell_volume 14460.2(3)
_computing_cell_refinement 'CrysAlisPro 1.171.41.104a (Rigaku OD, 2021)'
_computing_data_collection 'CrysAlisPro 1.171.41.104a (Rigaku OD, 2021)'
_computing_data_reduction 'CrysAlisPro 1.171.41.104a (Rigaku OD, 2021)'
_computing_molecular_graphics 'Olex2 1.5 (Dolomanov et al., 2009)'
_computing_publication_material 'Olex2 1.5 (Dolomanov et al., 2009)'
_computing_structure_refinement 'SHELXL 2018/3 (Sheldrick, 2015)'
_computing_structure_solution 'SHELXT 2014/5 (Sheldrick, 2014)'
_diffrn_ambient_temperature 93
_diffrn_detector_area_resol_mean 5.8140
_diffrn_measured_fraction_theta_full 0.993
_diffrn_measured_fraction_theta_max 0.971
_diffrn_measurement_details
;
List of Runs (angles in degrees, time in seconds):

  # Type    Start    End  Width  t~exp~   \w     \q     \k     \f   Frames
#--------------------------------------------------------------------------
  1  \w    -69.00  20.00   0.50    0.61    --    0.00 -77.00  30.00  178
  2  \w    -17.00   9.00   0.50    0.61    --    0.00  77.00 150.00   52
  3  \w    -73.00  16.00   0.50    0.61    --    0.00 -38.00 120.00  178
  4  \w    -64.00  14.00   0.50    0.61    --    0.00 -57.00 -90.00  156
  5  \w      5.00 110.00   0.50    2.46    --   93.00 -61.00-150.00  210
  6  \w      9.00 118.00   0.50    2.46    --   93.00 -77.00  90.00  218
  7  \w     64.00 180.00   0.50    2.46    --   93.00  76.00 -35.89  232
  8  \w     82.00 181.00   0.50    2.46    --   93.00  45.00  30.00  198
  9  \w     75.00 182.00   0.50    2.46    --   93.00  45.00  60.00  214
 10  \w     62.00  87.00   0.50    2.46    --   93.00  82.00 -90.00   50
 11  \w     29.00 110.00   0.50    2.46    --   93.00 -82.00-150.00  162
 12  \w      6.00  89.00   0.50    2.46    --   93.00 -45.00 -60.00  166
 13  \w     10.00 116.00   0.50    2.46    --   93.00 -61.00 -60.00  212
 14  \w     64.00  89.00   0.50    2.46    --   93.00  77.00 -60.00   50
 15  \w     89.00 115.00   0.50    2.46    --   93.00  30.00 -60.00   52
 16  \w    114.00 165.00   0.50    2.46    --   93.00  30.00  90.00  102
 17  \w    136.00 162.00   0.50    2.46    --   93.00  30.00 -60.00   52
 18  \w     64.00 180.00   0.50    2.46    --   93.00  77.00 -90.00  232
 19  \w     63.00 107.00   0.50    2.46    --   93.00  82.00 -60.00   88
 20  \w     70.00 178.00   0.50    2.46    --   93.00  63.00 -48.65  216
 21  \w     79.00 104.00   0.50    2.46    --   93.00 -82.00-180.00   50
 22  \w     77.00 110.00   0.50    2.46    --   93.00 -82.00 -75.87   66
;
_diffrn_measurement_device 'four-circle diffractometer'
_diffrn_measurement_device_type 'XtaLAB AFC12 (RINC): Kappa single'
_diffrn_measurement_method '\w scans'
_diffrn_radiation_type CuK\a
_diffrn_radiation_wavelength 1.54187
_diffrn_reflns_av_R_equivalents 0.0971
_diffrn_reflns_av_unetI/netI 0.0547
_diffrn_reflns_Laue_measured_fraction_full 0.993
_diffrn_reflns_Laue_measured_fraction_max 0.971
_diffrn_reflns_limit_h_max 23
_diffrn_reflns_limit_h_min -23
_diffrn_reflns_limit_k_max 60
_diffrn_reflns_limit_k_min -63
_diffrn_reflns_limit_l_max 17
_diffrn_reflns_limit_l_min -17
_diffrn_reflns_number 175959
_diffrn_reflns_point_group_measured_fraction_full 0.993
_diffrn_reflns_point_group_measured_fraction_max 0.971
_diffrn_reflns_theta_full 67.687
_diffrn_reflns_theta_max 73.384
_diffrn_reflns_theta_min 2.268
_exptl_absorpt_coefficient_mu 9.899
_exptl_absorpt_correction_T_max 1.00000
_exptl_absorpt_correction_T_min 0.08262
_exptl_absorpt_correction_type multi-scan
_exptl_absorpt_process_details
;
CrysAlisPro 1.171.41.104a (Rigaku Oxford Diffraction, 2021)
Empirical absorption correction using spherical harmonics,
implemented in SCALE3 ABSPACK scaling algorithm.
;
_exptl_crystal_colour 'clear yellowish yellow'
_exptl_crystal_colour_lustre clear
_exptl_crystal_colour_modifier yellowish
_exptl_crystal_colour_primary yellow
_exptl_crystal_density_diffrn 1.280
_exptl_crystal_description block
_exptl_crystal_F_000 5514
_exptl_crystal_size_max 0.02
_exptl_crystal_size_mid 0.01
_exptl_crystal_size_min 0.01
_refine_diff_density_max 3.142
_refine_diff_density_min -1.949
_refine_diff_density_rms 0.208
_refine_ls_extinction_coef 0.000110(19)
_refine_ls_extinction_expression Fc^*^=kFc[1+0.001xFc^2^\l^3^/sin(2\q)]^-1/4^
_refine_ls_extinction_method 'SHELXL-2018/3 (Sheldrick 2018)'
_refine_ls_goodness_of_fit_ref 1.084
_refine_ls_hydrogen_treatment constr
_refine_ls_matrix_type full
_refine_ls_number_parameters 1262
_refine_ls_number_reflns 28222
_refine_ls_number_restraints 368
_refine_ls_restrained_S_all 1.082
_refine_ls_R_factor_all 0.1527
_refine_ls_R_factor_gt 0.1322
_refine_ls_shift/su_max 0.001
_refine_ls_shift/su_mean 0.000
_refine_ls_structure_factor_coef Fsqd
_refine_ls_weighting_details 'w=1/[\s^2^(Fo^2^)+(0.1458P)^2^+256.2788P] where P=(Fo^2^+2Fc^2^)/3'
_refine_ls_weighting_scheme calc
_refine_ls_wR_factor_gt 0.3489
_refine_ls_wR_factor_ref 0.3637
_reflns_Friedel_coverage 0.000
_reflns_number_gt 21454
_reflns_number_total 28222
_reflns_threshold_expression 'I > 2\s(I)'
_cod_data_source_file d2sc01561g2.cif
_cod_data_source_block terpinolene@MMF
_cod_database_code 1567105
_shelx_shelxl_version_number 2018/3
_shelx_space_group_comment
;
The symmetry employed for this shelxl refinement is uniquely defined
by the following loop, which should always be used as a source of
symmetry information in preference to the above space-group names.
They are only intended as comments.
;
_olex2_refinement_description
;
1. Fixed Uiso
 At 1.2 times of:
  All C(H) groups, All C(H,H) groups, All N(H) groups
 At 1.5 times of:
  All C(H,H,H) groups
2. Restrained distances
 Pd2-C20
 2.88 with sigma of 0.02
 C6G-Cl15
 1.7 with sigma of 0.02
 Pd2-C15
 2.88 with sigma of 0.02
 C6G-Cl14
 1.7 with sigma of 0.02
 C6G-Cl16
 1.7 with sigma of 0.02
 Pd5-C57
 2.88 with sigma of 0.02
 Pd5-C62
 2.88 with sigma of 0.02
 Cl14-Cl15
 2.7 with sigma of 0.02
 N9-C57
 1.5 with sigma of 0.02
 Cl14-Cl16
 2.7 with sigma of 0.02
 N10-Pd5
 2 with sigma of 0.02
 Cl15-Cl16
 2.7 with sigma of 0.02
 N9-Pd5
 2 with sigma of 0.02
 C62-N10
 1.5 with sigma of 0.02
 N10-C63
 1.5 with sigma of 0.02
 C63-C64
 1.5 with sigma of 0.02
 C3G-Cl3G
 1.7 with sigma of 0.02
 C3G-Cl1G
 1.7 with sigma of 0.02
 Cl2G-C3G
 1.7 with sigma of 0.02
 C4G-Cl6G
 1.7 with sigma of 0.02
 C8G-Cl19
 1.7 with sigma of 0.02
 C4G-Cl21
 1.7 with sigma of 0.02
 Cl7G-C5G
 1.7 with sigma of 0.02
 C4G-Cl4G
 1.7 with sigma of 0.02
 C5G-Cl9G
 1.7 with sigma of 0.02
 C8G-Cl18
 1.7 with sigma of 0.02
 C8G-Cl17
 1.7 with sigma of 0.02
 C5G-Cl8G
 1.7 with sigma of 0.02
 Cl1B-C7G
 1.7 with sigma of 0.02
 C7G-Cl1A
 1.7 with sigma of 0.02
 Cl13-C7G
 1.7 with sigma of 0.02
 Cl1A-Cl13
 2.7 with sigma of 0.02
 Cl1B-Cl1A
 2.7 with sigma of 0.02
 Cl13-Cl1B
 2.7 with sigma of 0.02
3. Rigid bond restraints
 C6, C1
 with sigma for 1-2 distances of 0.001 and sigma for 1-3 distances of 0.001
4. Uiso/Uaniso restraints and constraints
O3G \\sim O1G \\sim O2G: within 2A with sigma of 0.001 and sigma for terminal
atoms of 0.02 within 2A
N2 \\sim C6 \\sim C5 \\sim C4 \\sim C3 \\sim C2 \\sim C1 \\sim N1: within 2A
with sigma of 0.001 and sigma for terminal atoms of 0.002 within 2A
Uanis(C76) \\sim Ueq, Uanis(N12) \\sim Ueq, Uanis(N10) \\sim Ueq, Uanis(C62)
\\sim Ueq, Uanis(N9) \\sim Ueq: with sigma of 0.1 and sigma for terminal atoms
of 0.2
Uanis(N11) \\sim Ueq, Uanis(N12) \\sim Ueq: with sigma of 0.01 and sigma for
terminal atoms of 0.01
Uanis(C59) \\sim Ueq, Uanis(C60) \\sim Ueq, Uanis(C61) \\sim Ueq, Uanis(C62)
\\sim Ueq, Uanis(C57) \\sim Ueq, Uanis(C58) \\sim Ueq: with sigma of 0.05 and
sigma for terminal atoms of 0.1
Uanis(O2G) \\sim Ueq, Uanis(O1G) \\sim Ueq: with sigma of 0.01 and sigma for
terminal atoms of 0.02
Uanis(C71) \\sim Ueq, Uanis(C76) \\sim Ueq: with sigma of 0.01 and sigma for
terminal atoms of 0.02
5. Rigid body (RIGU) restrains
 C72, C71, C76, C75, C74, C73
 with sigma for 1-2 distances of 0.004 and sigma for 1-3 distances of 0.004
 C60, C61, C62, C57, C58, C59, N10, N9, C63, C56, C7G, Cl1A
 with sigma for 1-2 distances of 0.001 and sigma for 1-3 distances of 0.001
 C5G, Cl9G, Cl18, C8G, Cl14, C6G, C2G, O1G, Cl13, Cl1A, Cl16, Cl1B, N1G, C3G,
 Cl2G, Cl21, Cl7G, Cl4G, O3G, Cl6G, Cl15, C7G, Cl17, Cl3G, C1G, Cl8G, Cl1G, C4G,
  Cl19
 with sigma for 1-2 distances of 0.004 and sigma for 1-3 distances of 0.004
 Cl15, C6G, Cl18, Cl16, Cl1A, C8G, Cl3G, Cl21, Cl7G, O2G, Cl13, C4G, O3G, C2G,
 Cl14, O1G, Cl2G, Cl4G, Cl17, Cl19, C3G, C5G, Cl1B, Cl1G, C7G, N1G, Cl6G, Cl8G,
 Cl9G, C1G
 with sigma for 1-2 distances of 0.001 and sigma for 1-3 distances of 0.001
6. Others
 Fixed Sof: Cl21(0.5) Cl4G(0.5) Cl6G(0.5) Cl8G(0.5) Cl9G(0.5) Cl7G(0.5)
 Cl13(0.5) Cl14(0.25) Cl15(0.25) Cl16(0.25) Cl17(0.5) Cl18(0.5) Cl19(0.5)
 C4G(0.5) H4G(0.5) C5G(0.5) H5G(0.5) C8G(0.5) H8G(0.5) C6G(0.25) H6G(0.25)
 O1G(0.5) Cl1A(0.5) Cl1B(0.5) C7G(0.5) H7G(0.5) O2G(0.5)
7.a Ternary CH refined with riding coordinates:
 N6(H6), N4(H4), N1(H1), N8(H8), N2(H2), N7(H7), N3(H3), N019(H019), N12(H12A),
  N11(H11), N9(H9A), N10(H10A), C3G(H3G), C4G(H4G), C5G(H5G), C8G(H8G),
 C6G(H6G), C7G(H7G)
7.b Secondary CH2 refined with riding coordinates:
 C35(H35A,H35B), C14(H14A,H14B), C21(H21A,H21B), C7(H7A,H7B), C42(H42A,H42B),
 C84(H84A,H84B), C28(H28A,H28B), C77(H77A,H77B), C49(H49A,H49B), C70(H70A,H70B),
  C56(H56A,H56B), C63(H63A,H63B)
7.c Aromatic/amide H refined with riding coordinates:
 C75(H75), C74(H74), C73(H73), C72(H72), C26(H26), C37(H37), C23(H23),
 C38(H38), C40(H40), C24(H24), C27(H27), C41(H41), C30(H30), C12(H12), C3(H3A),
 C13(H13), C45(H45), C2(H2A), C44(H44), C16(H16), C17(H17), C18(H18), C19(H19),
 C10(H10), C33(H33), C9(H9), C32(H32), C80(H80), C31(H31), C47(H47), C5(H5),
 C82(H82), C46(H46), C83(H83), C79(H79), C4(H4A), C55(H55), C51(H51), C52(H52),
 C54(H54), C69(H69), C68(H68), C61(H61), C60(H60), C59(H59), C58(H58), C66(H66),
  C65(H65)
7.d Fitted hexagon refined as free rotating group:
 C71(C76,C75,C74,C73,C72), C20(C15,C16,C17,C18,C19), C57(C62,C61,C60,C59,C58)
7.e Idealised Me refined with riding coordinates:
 C2G(H2GA,H2GB,H2GC)
;
_olex2_submission_special_instructions 'No special instructions were received'
_oxdiff_exptl_absorpt_empirical_details
;
Empirical correction (ABSPACK) includes:
- Absorption correction using spherical harmonics
- Frame scaling
;

loop_
_space_group_symop_operation_xyz
'x, y, z'
'-x, y+1/2, -z+1/2'
'-x, -y, -z'
'x, -y-1/2, z-1/2'

loop_
_atom_site_label
_atom_site_type_symbol
_atom_site_fract_x
_atom_site_fract_y
_atom_site_fract_z
_atom_site_U_iso_or_equiv
_atom_site_adp_type
_atom_site_occupancy
_atom_site_site_symmetry_order
_atom_site_calc_flag
_atom_site_refinement_flags_posn
_atom_site_refinement_flags_adp
_atom_site_refinement_flags_occupancy
_atom_site_disorder_assembly
_atom_site_disorder_group
Pd3 Pd 0.91850(4) 0.48831(2) 0.48726(5) 0.0455(3) Uani 1 1 d . . . . .
Pd2 Pd 0.46813(4) 0.48594(2) 0.67290(6) 0.0511(3) Uani 1 1 d D . . . .
Pd1 Pd 0.79010(4) 0.52219(2) 1.09778(6) 0.0553(3) Uani 1 1 d . . . . .
Pd4 Pd 0.93028(5) 0.57720(2) 0.78335(6) 0.0619(3) Uani 1 1 d . . . . .
Pd6 Pd 0.69939(9) 0.66287(3) 0.26424(13) 0.0970(5) Uani 1 1 d . . . . .
Cl5 Cl 0.92316(14) 0.49277(7) 0.32726(16) 0.0516(7) Uani 1 1 d . . . . .
Pd5 Pd 0.8380(3) 0.74825(6) 0.7238(2) 0.246(2) Uani 1 1 d D . . . .
Cl6 Cl 0.91957(14) 0.53234(7) 0.51503(17) 0.0505(7) Uani 1 1 d . . . . .
Cl3 Cl 0.37428(15) 0.50233(8) 0.7486(2) 0.0605(9) Uani 1 1 d . . . . .
Cl4 Cl 0.49580(17) 0.52530(7) 0.6096(2) 0.0608(8) Uani 1 1 d . . . . .
Cl1 Cl 0.87664(16) 0.55033(8) 1.1310(2) 0.0671(9) Uani 1 1 d . . . . .
Cl2 Cl 0.71264(17) 0.55468(9) 1.0668(2) 0.0668(9) Uani 1 1 d . . . . .
Cl7 Cl 1.02630(18) 0.58492(8) 0.6962(2) 0.0664(9) Uani 1 1 d . . . . .
Cl8 Cl 0.9912(2) 0.57581(10) 0.9212(2) 0.0815(12) Uani 1 1 d . . . . .
Cl12 Cl 0.5900(3) 0.65070(12) 0.2289(5) 0.125(2) Uani 1 1 d . . . . .
Cl11 Cl 0.6603(4) 0.70249(12) 0.3105(6) 0.145(3) Uani 1 1 d . . . . .
C6 C 0.7439(7) 0.4689(3) 1.1093(8) 0.0596(12) Uani 1 1 d . U . A -1
N6 N 0.9267(4) 0.4810(2) 0.6270(6) 0.046(2) Uani 1 1 d . . . . .
H6 H 0.964962 0.491871 0.652666 0.055 Uiso 1 1 calc R U . . .
N4 N 0.5488(5) 0.4688(2) 0.6056(7) 0.050(3) Uani 1 1 d . . . . .
H4 H 0.547412 0.474787 0.539147 0.060 Uiso 1 1 calc R U . . .
N1 N 0.8485(5) 0.4910(3) 1.1314(6) 0.0596(13) Uani 1 1 d . U . . .
H1 H 0.863361 0.493988 1.197574 0.071 Uiso 1 1 calc R U . . .
Cl1G Cl 0.8274(6) 0.3912(2) 0.7832(8) 0.203(4) Uani 1 1 d D . . B 1
N8 N 0.8384(7) 0.5716(3) 0.8518(7) 0.071(4) Uani 1 1 d . . . . .
H8 H 0.844641 0.556439 0.894348 0.085 Uiso 1 1 calc R U . . .
N2 N 0.7185(6) 0.4948(3) 1.0660(6) 0.0594(13) Uani 1 1 d . U . . .
H2 H 0.674028 0.499690 1.095179 0.071 Uiso 1 1 calc R U . A -1
N7 N 0.8701(5) 0.5768(2) 0.6639(7) 0.055(3) Uani 1 1 d . . . . .
H7 H 0.892418 0.565472 0.616716 0.065 Uiso 1 1 calc R U . . .
Cl10 Cl 0.8388(11) 0.78707(18) 0.6442(10) 0.344(12) Uani 1 1 d . . . . .
C39 C 0.9002(6) 0.4867(3) 0.9738(8) 0.059(4) Uani 1 1 d . . . . .
C71 C 0.8351(6) 0.65494(17) 0.2304(7) 0.058(3) Uani 1 1 d G U . . .
C76 C 0.8056(5) 0.6332(2) 0.1894(8) 0.082(4) Uani 1 1 d G U . . .
C75 C 0.8452(8) 0.6169(2) 0.1350(7) 0.097(5) Uani 1 1 d G . . . .
H75 H 0.825079 0.602066 0.107062 0.116 Uiso 1 1 calc R U . . .
C74 C 0.9143(8) 0.6223(3) 0.1216(8) 0.122(7) Uani 1 1 d G . . . .
H74 H 0.941334 0.611136 0.084451 0.147 Uiso 1 1 calc R U . . .
C73 C 0.9438(5) 0.6440(3) 0.1626(10) 0.124(7) Uani 1 1 d G . . . .
H73 H 0.990951 0.647688 0.153388 0.148 Uiso 1 1 calc R U . . .
C72 C 0.9042(6) 0.6603(2) 0.2169(9) 0.111(6) Uani 1 1 d G . . . .
H72 H 0.924313 0.675171 0.244935 0.133 Uiso 1 1 calc R U . . .
C26 C 0.7491(6) 0.4688(3) 0.4602(8) 0.052(3) Uani 1 1 d . . . . .
H26 H 0.760426 0.476624 0.402364 0.063 Uiso 1 1 calc R U . . .
Cl2G Cl 0.6846(7) 0.3831(3) 0.7700(10) 0.225(4) Uani 1 1 d D . . C 1
C37 C 0.8582(5) 0.4651(3) 0.8330(7) 0.050(3) Uani 1 1 d . . . . .
H37 H 0.839539 0.450318 0.803077 0.060 Uiso 1 1 calc R U . . .
C11 C 0.5239(6) 0.4584(3) 0.8649(9) 0.059(4) Uani 1 1 d . . . . .
N3 N 0.4498(5) 0.4494(2) 0.7261(7) 0.054(3) Uani 1 1 d . . . . .
H3 H 0.401007 0.445221 0.710075 0.065 Uiso 1 1 calc R U . . .
C29 C 0.9349(6) 0.4374(3) 0.5643(8) 0.054(3) Uani 1 1 d . . . . .
C1 C 0.8059(7) 0.4675(3) 1.1345(8) 0.0598(12) Uani 1 1 d . U . . .
C36 C 0.8718(5) 0.4883(3) 0.7819(7) 0.050(3) Uani 1 1 d . . . . .
C35 C 0.8616(5) 0.4883(3) 0.6786(7) 0.053(3) Uani 1 1 d . . . . .
H35A H 0.846538 0.505695 0.658273 0.064 Uiso 1 1 calc R U . . .
H35B H 0.824723 0.475947 0.661841 0.064 Uiso 1 1 calc R U . . .
C22 C 0.6770(6) 0.4678(3) 0.5960(8) 0.055(3) Uani 1 1 d . . . . .
C23 C 0.7132(6) 0.4466(3) 0.6261(9) 0.058(4) Uani 1 1 d . . . . .
H23 H 0.701031 0.438586 0.683271 0.070 Uiso 1 1 calc R U . . .
C38 C 0.8736(6) 0.4652(3) 0.9299(8) 0.057(3) Uani 1 1 d . . . . .
H38 H 0.865364 0.450123 0.965573 0.068 Uiso 1 1 calc R U . . .
C40 C 0.9126(6) 0.5089(3) 0.9227(8) 0.055(3) Uani 1 1 d . . . . .
H40 H 0.930195 0.523890 0.952412 0.066 Uiso 1 1 calc R U . . .
C24 C 0.7667(6) 0.4365(3) 0.5756(9) 0.055(3) Uani 1 1 d . . . . .
H24 H 0.790297 0.421648 0.597905 0.066 Uiso 1 1 calc R U . . .
N019 N 0.9118(6) 0.4486(2) 0.4728(6) 0.057(3) Uani 1 1 d . . . . .
H019 H 0.947340 0.443680 0.426261 0.069 Uiso 1 1 calc R U . . .
C25 C 0.7862(5) 0.4479(3) 0.4924(7) 0.047(3) Uani 1 1 d . . . . .
C27 C 0.6955(7) 0.4785(3) 0.5117(9) 0.055(3) Uani 1 1 d . . . . .
H27 H 0.670627 0.492962 0.488472 0.067 Uiso 1 1 calc R U . . .
C14 C 0.4565(6) 0.4469(3) 0.8288(8) 0.059(4) Uani 1 1 d . . . . .
H14A H 0.454296 0.428457 0.846185 0.071 Uiso 1 1 calc R U . . .
H14B H 0.417666 0.455874 0.858726 0.071 Uiso 1 1 calc R U . . .
C34 C 0.9463(6) 0.4546(3) 0.6367(8) 0.053(3) Uani 1 1 d . . . . .
Cl3G Cl 0.7451(9) 0.3957(3) 0.9480(9) 0.264(7) Uani 1 1 d D . . D 1
N1G N 0.3320(6) 0.4465(3) 0.5964(9) 0.070(3) Uani 1 1 d . . . . .
C41 C 0.8988(6) 0.5088(3) 0.8263(8) 0.055(3) Uani 1 1 d . . . . .
H41 H 0.909002 0.523787 0.791077 0.066 Uiso 1 1 calc R U . . .
C30 C 0.9492(7) 0.4115(3) 0.5722(9) 0.062(4) Uani 1 1 d . . . . .
H30 H 0.940527 0.400090 0.521472 0.074 Uiso 1 1 calc R U . . .
C21 C 0.6156(6) 0.4776(3) 0.6474(9) 0.057(3) Uani 1 1 d . . . . .
H21A H 0.618507 0.471651 0.713051 0.068 Uiso 1 1 calc R U . . .
H21B H 0.616680 0.496694 0.647842 0.068 Uiso 1 1 calc R U . . .
C12 C 0.5252(7) 0.4842(3) 0.8913(8) 0.059(4) Uani 1 1 d . . . . .
H12 H 0.484278 0.494166 0.887636 0.071 Uiso 1 1 calc R U . . .
C7 C 0.7094(6) 0.4949(3) 0.9596(8) 0.061(4) Uani 1 1 d . . . . .
H7A H 0.707529 0.512988 0.937635 0.073 Uiso 1 1 calc R U . . .
H7B H 0.750068 0.486694 0.931305 0.073 Uiso 1 1 calc R U . . .
C1G C 0.2849(7) 0.4560(3) 0.6240(9) 0.056(3) Uani 1 1 d . . . . .
N12 N 0.7367(8) 0.6292(3) 0.2110(10) 0.077(4) Uani 1 1 d . U . . .
H12A H 0.712610 0.626887 0.149508 0.092 Uiso 1 1 calc R U . . .
C8 C 0.6466(6) 0.4812(4) 0.9260(8) 0.063(4) Uani 1 1 d . . . . .
C3 C 0.7889(7) 0.4249(3) 1.1828(8) 0.0610(13) Uani 1 1 d . U . . .
H3A H 0.805799 0.409142 1.207857 0.073 Uiso 1 1 calc R U . . .
C43 C 0.8038(6) 0.5654(3) 0.6886(8) 0.051(3) Uani 1 1 d . . . . .
C13 C 0.5837(7) 0.4952(3) 0.9219(8) 0.062(4) Uani 1 1 d . . . . .
H13 H 0.583129 0.512725 0.941374 0.074 Uiso 1 1 calc R U . . .
C45 C 0.6952(7) 0.5456(3) 0.6463(9) 0.062(4) Uani 1 1 d . . . . .
H45 H 0.664122 0.538752 0.600984 0.075 Uiso 1 1 calc R U . . .
C48 C 0.7876(7) 0.5644(3) 0.7816(9) 0.062(4) Uani 1 1 d . . . . .
C2G C 0.2218(7) 0.4682(3) 0.6563(9) 0.058(3) Uani 1 1 d . . . . .
H2GA H 0.192114 0.472220 0.602442 0.087 Uiso 1 1 calc R U . . .
H2GB H 0.233122 0.484192 0.689739 0.087 Uiso 1 1 calc R U . . .
H2GC H 0.197814 0.456433 0.698283 0.087 Uiso 1 1 calc R U . . .
C2 C 0.8299(7) 0.4446(3) 1.1748(8) 0.0606(13) Uani 1 1 d . U . . .
H2A H 0.876130 0.443356 1.196241 0.073 Uiso 1 1 calc R U . . .
C44 C 0.7577(6) 0.5560(3) 0.6196(8) 0.052(3) Uani 1 1 d . . . . .
H44 H 0.769343 0.556852 0.555403 0.063 Uiso 1 1 calc R U . . .
C42 C 0.9144(6) 0.4873(3) 1.0785(8) 0.061(4) Uani 1 1 d . . . . .
H42A H 0.936293 0.470867 1.097940 0.073 Uiso 1 1 calc R U . . .
H42B H 0.946515 0.501521 1.093485 0.073 Uiso 1 1 calc R U . . .
C20 C 0.5369(5) 0.44129(15) 0.6054(7) 0.060(4) Uani 1 1 d DG . . . .
C15 C 0.4928(5) 0.43123(17) 0.6716(6) 0.065(4) Uani 1 1 d DG . . . .
C16 C 0.4857(5) 0.40468(19) 0.6809(8) 0.078(5) Uani 1 1 d G . . . .
H16 H 0.455467 0.397798 0.726119 0.094 Uiso 1 1 calc R U . . .
C17 C 0.5227(6) 0.38818(14) 0.6239(10) 0.102(7) Uani 1 1 d G . . . .
H17 H 0.517832 0.370035 0.630184 0.122 Uiso 1 1 calc R U . . .
C18 C 0.5669(6) 0.39825(19) 0.5576(9) 0.107(7) Uani 1 1 d G . . . .
H18 H 0.592184 0.386975 0.518681 0.128 Uiso 1 1 calc R U . . .
C19 C 0.5740(5) 0.4248(2) 0.5484(7) 0.082(5) Uani 1 1 d G . . . .
H19 H 0.604173 0.431678 0.503111 0.099 Uiso 1 1 calc R U . . .
C10 C 0.5843(7) 0.4445(4) 0.8688(10) 0.068(4) Uani 1 1 d . . . . .
H10 H 0.584146 0.426876 0.851027 0.081 Uiso 1 1 calc R U . . .
C33 C 0.9784(6) 0.4450(3) 0.7196(8) 0.060(4) Uani 1 1 d . . . . .
H33 H 0.989863 0.456424 0.769323 0.072 Uiso 1 1 calc R U . . .
C9 C 0.6458(7) 0.4559(4) 0.8985(9) 0.068(4) Uani 1 1 d . . . . .
H9 H 0.687023 0.446129 0.899519 0.081 Uiso 1 1 calc R U . . .
C32 C 0.9929(7) 0.4188(3) 0.7272(10) 0.062(4) Uani 1 1 d . . . . .
H32 H 1.014307 0.412355 0.782306 0.075 Uiso 1 1 calc R U . . .
C80 C 0.7602(8) 0.6129(3) 0.5235(11) 0.063(4) Uani 1 1 d . . . . .
H80 H 0.736587 0.618513 0.577529 0.075 Uiso 1 1 calc R U . . .
C81 C 0.8285(8) 0.6043(3) 0.5315(10) 0.059(3) Uani 1 1 d . . . . .
C31 C 0.9764(8) 0.4023(4) 0.6559(11) 0.072(4) Uani 1 1 d . . . . .
H31 H 0.983742 0.384353 0.663800 0.087 Uiso 1 1 calc R U . . .
C47 C 0.7243(7) 0.5540(4) 0.8079(9) 0.073(5) Uani 1 1 d . . . . .
H47 H 0.712861 0.553101 0.872102 0.088 Uiso 1 1 calc R U . . .
C84 C 0.8642(8) 0.6035(3) 0.6240(9) 0.060(3) Uani 1 1 d . . . . .
H84A H 0.838910 0.614513 0.668316 0.072 Uiso 1 1 calc R U . . .
H84B H 0.910814 0.610813 0.617386 0.072 Uiso 1 1 calc R U . . .
C28 C 0.8459(6) 0.4385(3) 0.4362(8) 0.055(3) Uani 1 1 d . . . . .
H28A H 0.846988 0.419459 0.437529 0.066 Uiso 1 1 calc R U . . .
H28B H 0.839727 0.444051 0.370464 0.066 Uiso 1 1 calc R U . . .
C5 C 0.6924(7) 0.4501(3) 1.1164(8) 0.0606(13) Uani 1 1 d . U . . .
H5 H 0.645798 0.452531 1.098372 0.073 Uiso 1 1 calc R U . A .
C82 C 0.8627(7) 0.5960(3) 0.4526(9) 0.062(4) Uani 1 1 d . . . . .
H82 H 0.908665 0.590068 0.457111 0.075 Uiso 1 1 calc R U . . .
C46 C 0.6790(9) 0.5453(3) 0.7414(11) 0.072(4) Uani 1 1 d . . . . .
H46 H 0.635632 0.538836 0.760134 0.086 Uiso 1 1 calc R U . . .
C83 C 0.8280(9) 0.5967(3) 0.3653(9) 0.066(4) Uani 1 1 d . . . . .
H83 H 0.851484 0.591178 0.311056 0.080 Uiso 1 1 calc R U . . .
C79 C 0.7272(8) 0.6133(3) 0.4376(11) 0.066(4) Uani 1 1 d . . . . .
H79 H 0.681172 0.619212 0.433764 0.079 Uiso 1 1 calc R U . . .
N11 N 0.8022(9) 0.6706(3) 0.2900(12) 0.094(5) Uani 1 1 d . U . . .
H11 H 0.810473 0.688635 0.267933 0.112 Uiso 1 1 calc R U . . .
C4 C 0.7199(7) 0.4269(3) 1.1546(8) 0.0611(13) Uani 1 1 d . U . . .
H4A H 0.690788 0.412312 1.161129 0.073 Uiso 1 1 calc R U . . .
C77 C 0.7234(10) 0.6050(3) 0.2642(11) 0.077(5) Uani 1 1 d . . . . .
H77A H 0.673448 0.603166 0.273786 0.092 Uiso 1 1 calc R U . . .
H77B H 0.739169 0.590048 0.227382 0.092 Uiso 1 1 calc R U . . .
Cl9 Cl 0.9538(10) 0.7464(4) 0.7277(12) 0.332(11) Uani 1 1 d . . . . .
C78 C 0.7594(9) 0.6052(3) 0.3565(10) 0.065(4) Uani 1 1 d . . . . .
C49 C 0.8156(10) 0.5940(4) 0.9108(10) 0.086(6) Uani 1 1 d . . . . .
H49A H 0.844479 0.594799 0.968111 0.104 Uiso 1 1 calc R U . . .
H49B H 0.767535 0.591221 0.929979 0.104 Uiso 1 1 calc R U . . .
C55 C 0.8847(12) 0.6329(5) 0.8634(15) 0.104(7) Uani 1 1 d . . . . .
H55 H 0.922918 0.625712 0.895877 0.125 Uiso 1 1 calc R U . . .
C50 C 0.8204(12) 0.6197(5) 0.8597(13) 0.097(7) Uani 1 1 d . . . . .
C51 C 0.7645(12) 0.6303(4) 0.8088(14) 0.093(6) Uani 1 1 d . . . . .
H51 H 0.722465 0.621096 0.805053 0.112 Uiso 1 1 calc R U . . .
C70 C 0.8233(12) 0.6699(4) 0.3899(15) 0.094(6) Uani 1 1 d . . . . .
H70A H 0.873669 0.672298 0.393677 0.113 Uiso 1 1 calc R U . . .
H70B H 0.812972 0.652563 0.414713 0.113 Uiso 1 1 calc R U . . .
C52 C 0.7699(14) 0.6538(5) 0.7647(15) 0.102(7) Uani 1 1 d . . . . .
H52 H 0.731848 0.661494 0.733469 0.122 Uiso 1 1 calc R U . . .
C56 C 0.8415(19) 0.6932(6) 0.719(2) 0.155(12) Uani 1 1 d . . . . .
H56A H 0.887733 0.694815 0.691822 0.187 Uiso 1 1 calc R U . . .
H56B H 0.807198 0.694623 0.667849 0.187 Uiso 1 1 calc R U . . .
C53 C 0.8346(19) 0.6657(5) 0.7679(17) 0.124(9) Uani 1 1 d . . . . .
N9 N 0.8302(12) 0.7154(3) 0.7910(15) 0.178(7) Uani 1 1 d D U . . .
H9A H 0.866908 0.714565 0.840310 0.214 Uiso 1 1 calc R U . . .
C54 C 0.8901(17) 0.6559(6) 0.8199(18) 0.130(11) Uani 1 1 d . . . . .
H54 H 0.931622 0.665386 0.824438 0.157 Uiso 1 1 calc R U . . .
C67 C 0.7901(15) 0.6898(4) 0.453(2) 0.121(9) Uani 1 1 d . . . . .
C69 C 0.781(2) 0.7337(5) 0.505(2) 0.183(17) Uani 1 1 d . . . . .
H69 H 0.799835 0.750532 0.503905 0.219 Uiso 1 1 calc R U . . .
C68 C 0.808(2) 0.7150(5) 0.452(2) 0.159(13) Uani 1 1 d . . . . .
H68 H 0.843190 0.719944 0.410067 0.191 Uiso 1 1 calc R U . . .
C57 C 0.7618(9) 0.7129(4) 0.8358(15) 0.185(8) Uani 1 1 d DG U . . .
C62 C 0.7114(11) 0.7284(4) 0.7955(15) 0.202(10) Uani 1 1 d DG U . . .
C61 C 0.6451(10) 0.7281(5) 0.830(2) 0.242(15) Uani 1 1 d G U . . .
H61 H 0.610677 0.738776 0.802665 0.290 Uiso 1 1 calc R U . . .
C60 C 0.6291(11) 0.7123(5) 0.905(2) 0.235(15) Uani 1 1 d G U . . .
H60 H 0.583803 0.712080 0.928838 0.282 Uiso 1 1 calc R U . . .
C59 C 0.6795(14) 0.6967(5) 0.9454(15) 0.226(14) Uani 1 1 d G U . . .
H59 H 0.668567 0.685883 0.996659 0.272 Uiso 1 1 calc R U . . .
C58 C 0.7458(12) 0.6970(4) 0.9108(16) 0.192(9) Uani 1 1 d G U . . .
H58 H 0.780206 0.686381 0.938308 0.231 Uiso 1 1 calc R U . . .
C66 C 0.7356(18) 0.6844(5) 0.508(2) 0.148(12) Uani 1 1 d . . . . .
H66 H 0.717280 0.667446 0.507096 0.177 Uiso 1 1 calc R U . . .
C65 C 0.7073(18) 0.7019(5) 0.562(3) 0.165(13) Uani 1 1 d . . . . .
H65 H 0.673368 0.695903 0.603796 0.198 Uiso 1 1 calc R U . . .
C64 C 0.722(2) 0.7280(5) 0.564(3) 0.195(18) Uani 1 1 d D . . . .
N10 N 0.7363(9) 0.7484(4) 0.7270(17) 0.192(8) Uani 1 1 d D U . . .
H10A H 0.723654 0.765449 0.754849 0.230 Uiso 1 1 calc R U . . .
C63 C 0.696(2) 0.7467(6) 0.637(2) 0.215(13) Uani 1 1 d D . . . .
H63A H 0.693872 0.764134 0.609146 0.258 Uiso 1 1 calc R U . . .
H63B H 0.648131 0.741747 0.652635 0.258 Uiso 1 1 calc R U . . .
C3G C 0.7563(11) 0.3810(7) 0.8414(14) 0.214(17) Uani 1 1 d D . . . .
H3G H 0.763360 0.362233 0.854487 0.257 Uiso 1 1 calc R U . B 1
Cl21 Cl 0.5801(6) 0.5771(3) 0.9483(7) 0.121(4) Uani 0.5 1 d D . P E 1
Cl4G Cl 0.4886(6) 0.5650(3) 0.8109(9) 0.128(4) Uani 0.5 1 d D . P E 1
Cl6G Cl 0.4449(6) 0.6012(3) 0.9428(9) 0.124(4) Uani 0.5 1 d D . P E 1
Cl8G Cl 0.6270(12) 0.6099(5) 1.0197(12) 0.213(10) Uani 0.5 1 d D . P E -1
Cl9G Cl 0.5550(12) 0.6439(4) 0.8960(15) 0.194(7) Uani 0.5 1 d D . P E -1
Cl7G Cl 0.4749(12) 0.6194(5) 1.0359(18) 0.208(9) Uani 0.5 1 d D . P E -1
Cl13 Cl 1.2795(8) 0.6145(4) 0.6104(11) 0.192(7) Uani 0.5 1 d D . P . .
O3G O 0.9825(8) 0.6543(4) 0.5362(13) 0.133(6) Uani 1 1 d . . . . .
Cl14 Cl 0.5162(12) 0.7116(5) 1.0978(19) 0.152(10) Uani 0.25 1 d D . P . .
Cl15 Cl 0.4727(16) 0.7330(5) 1.257(2) 0.169(10) Uani 0.25 1 d D . P . .
Cl16 Cl 0.4221(14) 0.6860(5) 1.203(3) 0.183(15) Uani 0.25 1 d D . P . .
Cl17 Cl 1.5536(12) 0.6625(4) 0.536(2) 0.226(10) Uani 0.5 1 d D . P . .
Cl18 Cl 1.4450(11) 0.6814(4) 0.425(2) 0.223(9) Uani 0.5 1 d D . P . .
Cl19 Cl 1.5237(15) 0.7187(4) 0.527(3) 0.291(16) Uani 0.5 1 d D . P . .
C4G C 0.5130(11) 0.5886(6) 0.8840(18) 0.136(16) Uani 0.5 1 d D . P E 1
H4G H 0.531501 0.602861 0.844431 0.163 Uiso 0.5 1 calc R U P E 1
C5G C 0.5554(14) 0.6288(10) 1.002(3) 0.18(3) Uani 0.5 1 d D . P E -1
H5G H 0.564829 0.643545 1.045243 0.214 Uiso 0.5 1 calc R U P E -1
C8G C 1.521(2) 0.6884(5) 0.478(3) 0.17(2) Uani 0.5 1 d D . P . .
H8G H 1.553040 0.690147 0.424189 0.199 Uiso 0.5 1 calc R U P . .
C6G C 0.4452(17) 0.7156(6) 1.163(3) 0.6(3) Uani 0.25 1 d D . P . .
H6G H 0.407150 0.724367 1.127768 0.662 Uiso 0.25 1 calc R U P . .
O1G O 0.4292(13) 0.6054(6) 0.7178(19) 0.101(8) Uani 0.5 1 d . U P . .
Cl1A Cl 1.1487(10) 0.6358(4) 0.6220(17) 0.231(9) Uani 0.5 1 d D . P . .
Cl1B Cl 1.2199(16) 0.6381(5) 0.4631(14) 0.278(12) Uani 0.5 1 d D . P . .
C7G C 1.2299(14) 0.6403(6) 0.5815(19) 0.22(4) Uani 0.5 1 d D . P . .
H7G H 1.250403 0.657098 0.601964 0.264 Uiso 0.5 1 calc R U P . .
O2G O 0.5859(13) 0.6016(6) 0.667(2) 0.109(9) Uani 0.5 1 d . U P . .

loop_
_atom_site_aniso_label
_atom_site_aniso_U_11
_atom_site_aniso_U_22
_atom_site_aniso_U_33
_atom_site_aniso_U_23
_atom_site_aniso_U_13
_atom_site_aniso_U_12
Pd3 0.0281(4) 0.0934(7) 0.0151(3) -0.0064(4) 0.0002(3) 0.0002(4)
Pd2 0.0317(4) 0.0923(7) 0.0292(4) -0.0059(4) -0.0003(3) -0.0054(4)
Pd1 0.0340(4) 0.1104(8) 0.0215(4) -0.0027(4) 0.0004(3) 0.0000(5)
Pd4 0.0530(6) 0.1056(9) 0.0271(4) -0.0100(5) 0.0046(4) 0.0011(5)
Pd6 0.1070(12) 0.0730(9) 0.1110(12) 0.0221(8) 0.0040(9) -0.0017(8)
Cl5 0.0371(13) 0.101(2) 0.0161(11) -0.0050(12) -0.0027(9) -0.0017(14)
Pd5 0.406(6) 0.137(2) 0.197(3) -0.093(2) 0.151(4) -0.110(3)
Cl6 0.0355(13) 0.092(2) 0.0241(12) -0.0098(12) -0.0022(10) 0.0034(13)
Cl3 0.0355(14) 0.109(3) 0.0375(15) -0.0046(15) 0.0002(11) 0.0027(15)
Cl4 0.0561(18) 0.089(2) 0.0372(15) -0.0093(15) 0.0042(13) -0.0126(16)
Cl1 0.0405(16) 0.111(3) 0.0498(18) -0.0041(17) -0.0006(13) -0.0104(17)
Cl2 0.0489(17) 0.113(3) 0.0390(16) 0.0014(16) 0.0037(13) 0.0056(17)
Cl7 0.0520(18) 0.109(3) 0.0383(16) -0.0159(16) 0.0076(13) -0.0013(17)
Cl8 0.068(2) 0.140(4) 0.0355(16) -0.0111(19) -0.0018(15) 0.002(2)
Cl12 0.100(4) 0.105(4) 0.169(6) 0.035(4) -0.002(4) -0.005(3)
Cl11 0.154(6) 0.087(4) 0.195(8) 0.013(4) 0.023(5) 0.021(4)
C6 0.044(2) 0.115(4) 0.0196(19) -0.003(2) -0.0012(17) -0.006(2)
N6 0.025(4) 0.090(8) 0.024(4) -0.002(4) 0.000(3) -0.001(4)
N4 0.034(5) 0.084(8) 0.033(5) -0.007(5) 0.003(4) -0.002(5)
N1 0.044(2) 0.115(4) 0.019(2) -0.002(2) -0.0014(19) -0.005(2)
Cl1G 0.230(9) 0.209(10) 0.170(8) 0.054(7) 0.024(7) -0.015(8)
N8 0.069(8) 0.121(11) 0.023(5) -0.011(6) 0.010(5) 0.006(7)
N2 0.044(2) 0.115(4) 0.019(2) -0.003(2) -0.0010(19) -0.006(2)
N7 0.050(6) 0.086(8) 0.029(5) -0.015(5) 0.014(4) -0.001(5)
Cl10 0.65(3) 0.111(6) 0.274(13) -0.096(7) 0.301(18) -0.142(11)
C39 0.024(5) 0.132(13) 0.022(5) -0.001(7) 0.002(4) 0.014(6)
C71 0.096(7) 0.042(5) 0.038(5) 0.021(4) 0.028(5) 0.004(5)
C76 0.099(8) 0.080(7) 0.068(7) 0.006(6) 0.007(6) 0.008(6)
C75 0.134(12) 0.120(12) 0.037(8) -0.005(8) -0.009(8) 0.040(10)
C74 0.139(13) 0.193(19) 0.035(9) 0.020(10) 0.012(10) 0.028(13)
C73 0.101(13) 0.172(19) 0.099(16) 0.041(11) 0.030(11) 0.014(11)
C72 0.106(10) 0.146(16) 0.081(13) 0.024(11) 0.016(10) -0.013(10)
C26 0.039(6) 0.095(10) 0.023(5) 0.003(6) 0.006(5) -0.011(6)
Cl2G 0.224(9) 0.210(11) 0.242(11) 0.017(9) 0.039(9) 0.009(9)
C37 0.024(5) 0.102(10) 0.025(5) -0.011(6) 0.002(4) -0.004(6)
C11 0.031(6) 0.105(12) 0.041(7) 0.011(7) -0.003(5) 0.001(6)
N3 0.028(5) 0.087(8) 0.048(6) 0.004(5) 0.004(4) -0.010(5)
C29 0.027(5) 0.099(11) 0.037(6) -0.004(6) 0.000(5) 0.003(6)
C1 0.044(2) 0.115(4) 0.0199(19) -0.003(2) -0.0015(17) -0.005(2)
C36 0.021(5) 0.103(10) 0.025(5) -0.005(6) -0.004(4) 0.005(6)
C35 0.024(5) 0.114(11) 0.023(5) -0.010(6) 0.007(4) 0.007(6)
C22 0.033(6) 0.108(11) 0.024(5) 0.000(6) -0.003(4) -0.010(6)
C23 0.034(6) 0.103(11) 0.037(6) 0.003(7) 0.012(5) -0.011(7)
C38 0.039(6) 0.103(11) 0.030(6) -0.001(6) 0.008(5) -0.002(7)
C40 0.034(6) 0.104(11) 0.026(6) -0.016(6) 0.000(5) -0.004(6)
C24 0.030(6) 0.092(10) 0.042(7) 0.006(6) 0.003(5) -0.005(6)
N019 0.049(6) 0.102(9) 0.021(4) -0.011(5) -0.002(4) -0.001(6)
C25 0.017(5) 0.097(10) 0.027(5) -0.005(5) 0.004(4) -0.011(5)
C27 0.041(7) 0.076(9) 0.050(7) -0.003(6) -0.002(6) 0.002(6)
C14 0.038(6) 0.104(11) 0.035(6) 0.001(6) 0.006(5) -0.007(7)
C34 0.030(6) 0.094(10) 0.037(6) -0.003(6) 0.006(5) -0.009(6)
Cl3G 0.39(2) 0.236(12) 0.161(8) 0.024(8) 0.059(8) 0.103(13)
N1G 0.050(5) 0.104(9) 0.055(6) -0.019(6) -0.011(4) 0.000(5)
C41 0.028(5) 0.111(11) 0.026(6) -0.011(6) -0.005(4) 0.003(6)
C30 0.036(6) 0.105(12) 0.043(7) -0.005(7) 0.000(5) -0.003(7)
C21 0.031(6) 0.101(11) 0.039(6) -0.010(6) 0.002(5) -0.011(6)
C12 0.039(7) 0.106(12) 0.031(6) -0.001(6) -0.003(5) 0.006(7)
C7 0.027(6) 0.133(13) 0.023(5) 0.001(6) -0.010(4) -0.005(7)
C1G 0.055(5) 0.073(8) 0.040(6) 0.015(5) 0.002(4) -0.002(5)
N12 0.081(7) 0.085(7) 0.064(6) 0.002(6) -0.003(6) 0.000(6)
C8 0.028(6) 0.135(14) 0.027(6) -0.004(7) -0.009(5) 0.002(7)
C3 0.046(2) 0.116(4) 0.021(2) -0.002(2) -0.0015(18) -0.005(2)
C43 0.035(6) 0.080(9) 0.038(6) 0.001(6) 0.008(5) -0.011(6)
C13 0.045(7) 0.118(12) 0.022(5) 0.003(6) -0.005(5) -0.002(7)
C45 0.051(8) 0.097(11) 0.039(7) -0.007(7) 0.008(6) 0.002(7)
C48 0.041(7) 0.113(12) 0.031(6) 0.003(7) 0.001(5) -0.003(7)
C2G 0.052(5) 0.088(9) 0.033(6) -0.002(6) -0.010(4) 0.000(5)
C2 0.045(2) 0.116(4) 0.0208(19) -0.002(2) -0.0016(18) -0.005(2)
C44 0.045(7) 0.079(9) 0.032(6) -0.003(6) 0.007(5) 0.002(6)
C42 0.035(6) 0.119(12) 0.030(6) -0.011(7) 0.008(5) 0.006(7)
C20 0.046(7) 0.095(11) 0.039(7) -0.002(7) -0.015(6) 0.003(7)
C15 0.058(8) 0.076(10) 0.062(9) -0.019(7) 0.005(7) -0.007(7)
C16 0.044(8) 0.096(13) 0.095(13) 0.008(10) 0.008(8) -0.007(8)
C17 0.094(14) 0.082(13) 0.130(18) -0.015(12) 0.035(13) -0.017(11)
C18 0.063(11) 0.093(14) 0.17(2) -0.018(14) 0.038(13) -0.002(10)
C19 0.054(9) 0.104(14) 0.090(12) -0.023(10) 0.006(8) 0.005(9)
C10 0.048(8) 0.110(12) 0.045(7) -0.002(7) -0.001(6) -0.001(8)
C33 0.043(7) 0.117(13) 0.019(5) -0.005(6) -0.004(5) -0.008(7)
C9 0.042(7) 0.120(14) 0.041(7) -0.007(8) -0.009(6) 0.017(8)
C32 0.041(7) 0.102(12) 0.044(7) 0.015(7) 0.007(6) -0.005(7)
C80 0.062(9) 0.065(9) 0.062(9) 0.000(7) 0.016(7) 0.007(7)
C81 0.073(9) 0.058(8) 0.047(7) -0.004(6) 0.005(7) -0.003(7)
C31 0.068(10) 0.090(11) 0.059(9) 0.011(8) 0.003(8) 0.014(8)
C47 0.049(8) 0.138(15) 0.033(7) 0.005(8) 0.011(6) -0.008(8)
C84 0.071(9) 0.073(9) 0.037(7) -0.009(6) 0.006(6) -0.010(7)
C28 0.030(6) 0.105(11) 0.029(6) -0.016(6) 0.004(4) -0.008(6)
C5 0.045(2) 0.116(4) 0.0209(19) -0.003(2) -0.0011(18) -0.006(2)
C82 0.045(7) 0.099(11) 0.043(7) -0.001(7) 0.002(6) -0.003(7)
C46 0.063(9) 0.090(11) 0.064(9) -0.001(8) 0.014(7) -0.007(8)
C83 0.085(11) 0.079(10) 0.035(7) -0.003(6) 0.010(7) 0.004(8)
C79 0.062(9) 0.068(9) 0.068(10) 0.007(7) -0.006(7) 0.005(7)
N11 0.099(8) 0.081(7) 0.101(8) 0.017(7) -0.004(7) -0.005(7)
C4 0.046(2) 0.116(4) 0.022(2) -0.003(2) -0.0013(18) -0.006(2)
C77 0.093(12) 0.079(11) 0.059(9) 0.000(8) -0.022(9) -0.006(9)
Cl9 0.35(2) 0.34(2) 0.303(18) -0.115(15) 0.129(16) -0.218(18)
C78 0.088(11) 0.057(8) 0.050(8) 0.002(6) -0.021(8) -0.004(7)
C49 0.091(13) 0.134(17) 0.034(7) -0.022(9) 0.012(8) -0.002(11)
C55 0.094(15) 0.15(2) 0.073(13) -0.039(13) 0.030(11) -0.022(14)
C50 0.107(16) 0.130(18) 0.055(10) -0.046(11) 0.023(10) -0.018(13)
C51 0.099(15) 0.104(16) 0.078(12) -0.038(11) 0.024(11) 0.009(12)
C70 0.104(15) 0.081(12) 0.096(14) -0.005(10) -0.006(12) -0.016(11)
C52 0.128(19) 0.096(15) 0.082(13) -0.038(12) 0.009(12) 0.004(14)
C56 0.21(3) 0.139(18) 0.122(19) -0.055(16) 0.051(18) -0.042(18)
C53 0.18(3) 0.12(2) 0.073(14) -0.028(13) 0.020(17) -0.04(2)
N9 0.232(14) 0.159(14) 0.145(15) -0.081(10) 0.066(12) -0.069(12)
C54 0.17(3) 0.15(2) 0.071(14) -0.047(15) 0.026(16) -0.07(2)
C67 0.15(2) 0.074(14) 0.14(2) 0.009(13) 0.041(18) -0.021(14)
C69 0.31(5) 0.082(17) 0.16(3) -0.028(17) 0.10(3) -0.06(2)
C68 0.27(4) 0.103(19) 0.11(2) -0.021(15) 0.05(2) -0.04(2)
C57 0.250(14) 0.120(16) 0.186(17) -0.062(10) 0.097(12) -0.043(12)
C62 0.248(15) 0.127(17) 0.232(19) -0.027(14) 0.102(14) -0.049(13)
C61 0.250(16) 0.21(3) 0.27(3) 0.03(2) 0.111(19) -0.028(17)
C60 0.252(18) 0.20(3) 0.26(3) 0.02(2) 0.118(19) -0.018(19)
C59 0.252(18) 0.19(3) 0.24(3) 0.004(19) 0.115(16) -0.017(16)
C58 0.247(17) 0.134(18) 0.20(2) -0.048(12) 0.099(16) -0.035(15)
C66 0.20(3) 0.071(14) 0.17(3) -0.030(15) 0.07(2) 0.005(17)
C65 0.19(3) 0.095(19) 0.21(4) -0.01(2) 0.06(3) 0.027(19)
C64 0.31(5) 0.068(16) 0.21(4) -0.036(19) 0.05(4) -0.03(2)
N10 0.28(2) 0.092(11) 0.201(16) -0.065(9) 0.108(15) -0.065(12)
C63 0.33(3) 0.101(19) 0.221(17) -0.059(14) 0.074(19) 0.00(2)
C3G 0.23(2) 0.22(3) 0.20(3) 0.04(2) 0.09(2) -0.011(19)
Cl21 0.096(6) 0.196(13) 0.072(6) 0.016(6) 0.025(5) 0.027(7)
Cl4G 0.083(6) 0.197(12) 0.106(7) -0.001(7) 0.026(5) 0.029(7)
Cl6G 0.085(6) 0.187(12) 0.099(7) -0.011(7) 0.000(6) 0.015(7)
Cl8G 0.232(16) 0.30(3) 0.104(10) 0.009(12) 0.024(12) 0.138(18)
Cl9G 0.222(19) 0.164(15) 0.193(17) 0.049(12) -0.024(13) 0.001(13)
Cl7G 0.185(13) 0.22(2) 0.22(2) 0.069(17) -0.011(14) 0.023(15)
Cl13 0.156(12) 0.29(2) 0.130(11) -0.062(12) 0.061(9) -0.106(11)
O3G 0.076(9) 0.168(16) 0.155(15) 0.024(12) 0.014(9) -0.029(10)
Cl14 0.097(15) 0.17(2) 0.19(2) 0.085(17) 0.000(16) 0.029(15)
Cl15 0.12(2) 0.14(2) 0.24(3) 0.03(2) -0.01(2) 0.024(15)
Cl16 0.089(16) 0.14(2) 0.32(5) 0.04(2) 0.05(2) 0.002(14)
Cl17 0.195(17) 0.138(11) 0.35(3) -0.085(14) 0.000(17) -0.047(10)
Cl18 0.185(16) 0.141(14) 0.34(3) -0.084(15) 0.049(15) 0.013(11)
Cl19 0.22(2) 0.155(11) 0.50(5) -0.12(2) 0.00(3) 0.011(15)
C4G 0.086(16) 0.22(3) 0.098(18) 0.05(2) 0.006(14) 0.048(14)
C5G 0.15(3) 0.18(4) 0.21(4) 0.05(4) 0.00(2) 0.03(2)
C8G 0.10(3) 0.12(3) 0.27(4) -0.04(3) 0.03(2) -0.022(17)
C6G 0.5(3) 0.5(3) 0.6(3) 0.02(8) 0.01(5) -0.01(4)
O1G 0.066(12) 0.140(16) 0.098(14) -0.038(13) 0.037(11) -0.011(12)
Cl1A 0.211(15) 0.187(17) 0.30(2) -0.110(16) 0.043(16) -0.065(13)
Cl1B 0.40(3) 0.23(3) 0.201(17) -0.051(16) 0.018(17) -0.02(2)
C7G 0.19(5) 0.24(6) 0.22(6) -0.06(3) 0.03(3) -0.05(3)
O2G 0.072(13) 0.112(15) 0.142(17) -0.011(13) -0.014(12) 0.048(12)

loop_
_atom_type_symbol
_atom_type_description
_atom_type_scat_dispersion_real
_atom_type_scat_dispersion_imag
_atom_type_scat_source
C C 0.0181 0.0091 'International Tables Vol C Tables 4.2.6.8 and 6.1.1.4'
H H 0.0000 0.0000 'International Tables Vol C Tables 4.2.6.8 and 6.1.1.4'
Cl Cl 0.3639 0.7018 'International Tables Vol C Tables 4.2.6.8 and 6.1.1.4'
N N 0.0311 0.0180 'International Tables Vol C Tables 4.2.6.8 and 6.1.1.4'
O O 0.0492 0.0322 'International Tables Vol C Tables 4.2.6.8 and 6.1.1.4'
Pd Pd 0.1215 3.9337 'International Tables Vol C Tables 4.2.6.8 and 6.1.1.4'

loop_
_geom_angle_atom_site_label_1
_geom_angle_atom_site_label_2
_geom_angle_atom_site_label_3
_geom_angle
_geom_angle_site_symmetry_1
_geom_angle_site_symmetry_3
_geom_angle_publ_flag
Cl5 Pd3 Cl6 94.09(11) . . ?
N6 Pd3 Cl5 171.7(3) . . ?
N6 Pd3 Cl6 90.8(3) . . ?
N6 Pd3 N019 85.4(4) . . ?
N019 Pd3 Cl5 90.2(3) . . ?
N019 Pd3 Cl6 174.8(3) . . ?
Cl4 Pd2 Cl3 92.84(14) . . ?
N4 Pd2 Cl3 176.0(3) . . ?
N4 Pd2 Cl4 90.8(3) . . ?
N4 Pd2 N3 85.1(4) . . ?
N3 Pd2 Cl3 91.3(3) . . ?
N3 Pd2 Cl4 175.8(3) . . ?
Cl1 Pd1 Cl2 93.09(15) . . ?
N1 Pd1 Cl1 92.8(3) . . ?
N1 Pd1 Cl2 172.9(3) . . ?
N1 Pd1 N2 83.0(5) . . ?
N2 Pd1 Cl1 175.4(4) . . ?
N2 Pd1 Cl2 91.2(4) . . ?
Cl8 Pd4 Cl7 93.26(14) . . ?
N8 Pd4 Cl7 174.7(4) . . ?
N8 Pd4 Cl8 91.7(3) . . ?
N7 Pd4 Cl7 90.6(3) . . ?
N7 Pd4 Cl8 175.8(3) . . ?
N7 Pd4 N8 84.5(4) . . ?
Cl12 Pd6 Cl11 89.9(3) . . ?
N12 Pd6 Cl12 91.0(5) . . ?
N12 Pd6 Cl11 174.4(5) . . ?
N12 Pd6 N11 83.3(6) . . ?
N11 Pd6 Cl12 174.3(5) . . ?
N11 Pd6 Cl11 95.7(5) . . ?
Cl9 Pd5 Cl10 92.0(7) . . ?
N9 Pd5 Cl10 176.0(9) . . ?
N9 Pd5 Cl9 92.0(9) . . ?
N9 Pd5 N10 84.8(9) . . ?
N10 Pd5 Cl10 91.2(8) . . ?
N10 Pd5 Cl9 176.5(8) . . ?
C1 C6 N2 117.6(14) . . ?
C1 C6 C5 128.6(16) . . ?
C5 C6 N2 113.8(11) . . ?
Pd3 N6 H6 107.8 . . ?
C35 N6 Pd3 112.0(7) . . ?
C35 N6 H6 107.8 . . ?
C34 N6 Pd3 106.8(7) . . ?
C34 N6 H6 107.8 . . ?
C34 N6 C35 114.5(10) . . ?
Pd2 N4 H4 107.5 . . ?
C21 N4 Pd2 110.3(8) . . ?
C21 N4 H4 107.5 . . ?
C20 N4 Pd2 107.7(7) . . ?
C20 N4 H4 107.5 . . ?
C20 N4 C21 116.0(10) . . ?
Pd1 N1 H1 104.8 . . ?
C1 N1 Pd1 110.6(8) . . ?
C1 N1 H1 104.8 . . ?
C1 N1 C42 113.0(12) . . ?
C42 N1 Pd1 117.4(9) . . ?
C42 N1 H1 104.8 . . ?
Pd4 N8 H8 107.4 . . ?
C48 N8 Pd4 107.2(8) . . ?
C48 N8 H8 107.4 . . ?
C48 N8 C49 112.6(13) . . ?
C49 N8 Pd4 114.7(11) . . ?
C49 N8 H8 107.4 . . ?
Pd1 N2 H2 108.9 . . ?
C6 N2 Pd1 107.4(7) . . ?
C6 N2 H2 108.9 . . ?
C7 N2 Pd1 106.9(8) . . ?
C7 N2 C6 115.6(11) . . ?
C7 N2 H2 108.9 . . ?
Pd4 N7 H7 108.5 . . ?
C43 N7 Pd4 107.2(7) . . ?
C43 N7 H7 108.5 . . ?
C43 N7 C84 113.6(11) . . ?
C84 N7 Pd4 110.4(8) . . ?
C84 N7 H7 108.5 . . ?
C38 C39 C40 119.8(11) . . ?
C38 C39 C42 121.8(14) . . ?
C40 C39 C42 118.4(14) . . ?
C76 C71 C72 120.0 . . ?
N11 C71 C76 124.0(11) . . ?
N11 C71 C72 115.8(11) . . ?
C71 C76 C75 120.0 . . ?
C71 C76 N12 114.9(10) . . ?
C75 C76 N12 125.1(10) . . ?
C76 C75 H75 120.0 . . ?
C76 C75 C74 120.0 . . ?
C74 C75 H75 120.0 . . ?
C75 C74 H74 120.0 . . ?
C73 C74 C75 120.0 . . ?
C73 C74 H74 120.0 . . ?
C74 C73 H73 120.0 . . ?
C74 C73 C72 120.0 . . ?
C72 C73 H73 120.0 . . ?
C71 C72 H72 120.0 . . ?
C73 C72 C71 120.0 . . ?
C73 C72 H72 120.0 . . ?
C25 C26 H26 119.9 . . ?
C27 C26 H26 119.9 . . ?
C27 C26 C25 120.3(11) . . ?
C36 C37 H37 121.3 . . ?
C38 C37 H37 121.3 . . ?
C38 C37 C36 117.3(12) . . ?
C12 C11 C14 118.6(12) . . ?
C10 C11 C14 122.9(15) . . ?
C10 C11 C12 118.5(13) . . ?
Pd2 N3 H3 106.3 . . ?
C14 N3 Pd2 115.6(9) . . ?
C14 N3 H3 106.3 . . ?
C14 N3 C15 115.0(10) . . ?
C15 N3 Pd2 106.6(7) . . ?
C15 N3 H3 106.3 . . ?
C34 C29 N019 116.8(14) . . ?
C30 C29 N019 120.6(12) . . ?
C30 C29 C34 122.3(13) . . ?
C6 C1 N1 118.7(15) . . ?
C6 C1 C2 118.9(15) . . ?
C2 C1 N1 121.9(11) . . ?
C37 C36 C35 119.0(12) . . ?
C41 C36 C37 119.7(11) . . ?
C41 C36 C35 121.1(13) . . ?
N6 C35 H35A 109.2 . . ?
N6 C35 H35B 109.2 . . ?
C36 C35 N6 112.2(9) . . ?
C36 C35 H35A 109.2 . . ?
C36 C35 H35B 109.2 . . ?
H35A C35 H35B 107.9 . . ?
C23 C22 C27 117.1(12) . . ?
C23 C22 C21 121.8(12) . . ?
C27 C22 C21 120.8(13) . . ?
C22 C23 H23 119.1 . . ?
C22 C23 C24 121.9(12) . . ?
C24 C23 H23 119.1 . . ?
C39 C38 C37 121.6(14) . . ?
C39 C38 H38 119.2 . . ?
C37 C38 H38 119.2 . . ?
C39 C40 H40 120.5 . . ?
C39 C40 C41 119.0(13) . . ?
C41 C40 H40 120.5 . . ?
C23 C24 H24 119.8 . . ?
C23 C24 C25 120.3(13) . . ?
C25 C24 H24 119.8 . . ?
Pd3 N019 H019 106.2 . . ?
C29 N019 Pd3 106.2(8) . . ?
C29 N019 H019 106.2 . . ?
C28 N019 Pd3 116.2(9) . . ?
C28 N019 C29 115.0(11) . . ?
C28 N019 H019 106.2 . . ?
C26 C25 C24 118.3(11) . . ?
C26 C25 C28 118.8(11) . . ?
C24 C25 C28 122.9(13) . . ?
C26 C27 C22 122.0(13) . . ?
C26 C27 H27 119.0 . . ?
C22 C27 H27 119.0 . . ?
C11 C14 H14A 109.3 . . ?
C11 C14 H14B 109.3 . . ?
N3 C14 C11 111.6(10) . . ?
N3 C14 H14A 109.3 . . ?
N3 C14 H14B 109.3 . . ?
H14A C14 H14B 108.0 . . ?
C29 C34 N6 120.2(12) . . ?
C29 C34 C33 117.9(14) . . ?
C33 C34 N6 121.9(12) . . ?
C36 C41 C40 122.6(14) . . ?
C36 C41 H41 118.7 . . ?
C40 C41 H41 118.7 . . ?
C29 C30 H30 120.7 . . ?
C29 C30 C31 118.6(14) . . ?
C31 C30 H30 120.7 . . ?
N4 C21 C22 113.3(10) . . ?
N4 C21 H21A 108.9 . . ?
N4 C21 H21B 108.9 . . ?
C22 C21 H21A 108.9 . . ?
C22 C21 H21B 108.9 . . ?
H21A C21 H21B 107.7 . . ?
C11 C12 H12 119.7 . . ?
C13 C12 C11 120.6(14) . . ?
C13 C12 H12 119.7 . . ?
N2 C7 H7A 108.8 . . ?
N2 C7 H7B 108.8 . . ?
H7A C7 H7B 107.7 . . ?
C8 C7 N2 113.9(11) . . ?
C8 C7 H7A 108.8 . . ?
C8 C7 H7B 108.8 . . ?
N1G C1G C2G 177.4(16) . . ?
Pd6 N12 H12A 105.4 . . ?
C76 N12 Pd6 107.6(9) . . ?
C76 N12 H12A 105.4 . . ?
C76 N12 C77 114.3(13) . . ?
C77 N12 Pd6 117.5(11) . . ?
C77 N12 H12A 105.4 . . ?
C13 C8 C7 118.2(16) . . ?
C9 C8 C7 123.7(13) . . ?
C9 C8 C13 118.1(13) . . ?
C2 C3 H3A 119.8 . . ?
C2 C3 C4 120.4(16) . . ?
C4 C3 H3A 119.8 . . ?
C48 C43 N7 117.7(11) . . ?
C48 C43 C44 120.8(11) . . ?
C44 C43 N7 121.5(10) . . ?
C12 C13 C8 121.5(16) . . ?
C12 C13 H13 119.2 . . ?
C8 C13 H13 119.2 . . ?
C44 C45 H45 120.7 . . ?
C44 C45 C46 118.7(14) . . ?
C46 C45 H45 120.7 . . ?
C43 C48 N8 119.8(12) . . ?
C43 C48 C47 119.4(12) . . ?
C47 C48 N8 120.5(11) . . ?
C1G C2G H2GA 109.5 . . ?
C1G C2G H2GB 109.5 . . ?
C1G C2G H2GC 109.5 . . ?
H2GA C2G H2GB 109.5 . . ?
H2GA C2G H2GC 109.5 . . ?
H2GB C2G H2GC 109.5 . . ?
C1 C2 H2A 120.0 . . ?
C3 C2 C1 119.9(13) . . ?
C3 C2 H2A 120.0 . . ?
C43 C44 H44 120.2 . . ?
C45 C44 C43 119.5(11) . . ?
C45 C44 H44 120.2 . . ?
N1 C42 C39 110.5(10) . . ?
N1 C42 H42A 109.5 . . ?
N1 C42 H42B 109.5 . . ?
C39 C42 H42A 109.5 . . ?
C39 C42 H42B 109.5 . . ?
H42A C42 H42B 108.1 . . ?
C15 C20 N4 118.0(7) . . ?
C15 C20 C19 120.0 . . ?
C19 C20 N4 121.6(7) . . ?
C20 C15 N3 118.5(8) . . ?
C16 C15 N3 121.3(7) . . ?
C16 C15 C20 120.0 . . ?
C15 C16 H16 120.0 . . ?
C17 C16 C15 120.0 . . ?
C17 C16 H16 120.0 . . ?
C16 C17 H17 120.0 . . ?
C16 C17 C18 120.0 . . ?
C18 C17 H17 120.0 . . ?
C17 C18 H18 120.0 . . ?
C17 C18 C19 120.0 . . ?
C19 C18 H18 120.0 . . ?
C20 C19 H19 120.0 . . ?
C18 C19 C20 120.0 . . ?
C18 C19 H19 120.0 . . ?
C11 C10 H10 119.3 . . ?
C11 C10 C9 121.4(17) . . ?
C9 C10 H10 119.3 . . ?
C34 C33 H33 120.3 . . ?
C32 C33 C34 119.4(13) . . ?
C32 C33 H33 120.3 . . ?
C8 C9 C10 119.9(14) . . ?
C8 C9 H9 120.1 . . ?
C10 C9 H9 120.1 . . ?
C33 C32 H32 119.7 . . ?
C31 C32 C33 120.5(13) . . ?
C31 C32 H32 119.7 . . ?
C81 C80 H80 119.8 . . ?
C79 C80 H80 119.8 . . ?
C79 C80 C81 120.4(14) . . ?
C80 C81 C84 120.8(13) . . ?
C82 C81 C80 119.6(13) . . ?
C82 C81 C84 119.5(14) . . ?
C30 C31 H31 119.5 . . ?
C32 C31 C30 121.0(16) . . ?
C32 C31 H31 119.5 . . ?
C48 C47 H47 119.9 . . ?
C46 C47 C48 120.2(13) . . ?
C46 C47 H47 119.9 . . ?
N7 C84 H84A 108.9 . . ?
N7 C84 H84B 108.9 . . ?
C81 C84 N7 113.5(11) . . ?
C81 C84 H84A 108.9 . . ?
C81 C84 H84B 108.9 . . ?
H84A C84 H84B 107.7 . . ?
N019 C28 C25 111.8(10) . . ?
N019 C28 H28A 109.3 . . ?
N019 C28 H28B 109.3 . . ?
C25 C28 H28A 109.3 . . ?
C25 C28 H28B 109.3 . . ?
H28A C28 H28B 107.9 . . ?
C6 C5 H5 124.8 . . ?
C6 C5 C4 110.4(12) . . ?
C4 C5 H5 124.8 . . ?
C81 C82 H82 120.5 . . ?
C81 C82 C83 119.0(14) . . ?
C83 C82 H82 120.5 . . ?
C45 C46 H46 119.3 . . ?
C47 C46 C45 121.4(15) . . ?
C47 C46 H46 119.3 . . ?
C82 C83 H83 119.1 . . ?
C78 C83 C82 121.8(13) . . ?
C78 C83 H83 119.1 . . ?
C80 C79 H79 119.0 . . ?
C80 C79 C78 122.0(15) . . ?
C78 C79 H79 119.0 . . ?
Pd6 N11 H11 106.5 . . ?
C71 N11 Pd6 103.7(11) . . ?
C71 N11 H11 106.5 . . ?
C71 N11 C70 118.0(15) . . ?
C70 N11 Pd6 115.0(13) . . ?
C70 N11 H11 106.5 . . ?
C3 C4 C5 121.8(15) . . ?
C3 C4 H4A 119.1 . . ?
C5 C4 H4A 119.1 . . ?
N12 C77 H77A 109.3 . . ?
N12 C77 H77B 109.3 . . ?
H77A C77 H77B 108.0 . . ?
C78 C77 N12 111.5(13) . . ?
C78 C77 H77A 109.3 . . ?
C78 C77 H77B 109.3 . . ?
C83 C78 C77 120.9(15) . . ?
C79 C78 C83 117.1(13) . . ?
C79 C78 C77 122.0(16) . . ?
N8 C49 H49A 109.1 . . ?
N8 C49 H49B 109.1 . . ?
N8 C49 C50 112.6(13) . . ?
H49A C49 H49B 107.8 . . ?
C50 C49 H49A 109.1 . . ?
C50 C49 H49B 109.1 . . ?
C50 C55 H55 120.6 . . ?
C54 C55 H55 120.6 . . ?
C54 C55 C50 119(3) . . ?
C55 C50 C49 118(2) . . ?
C51 C50 C49 123(2) . . ?
C51 C50 C55 120(2) . . ?
C50 C51 H51 119.4 . . ?
C52 C51 C50 121(2) . . ?
C52 C51 H51 119.4 . . ?
N11 C70 H70A 108.2 . . ?
N11 C70 H70B 108.2 . . ?
N11 C70 C67 116(2) . . ?
H70A C70 H70B 107.4 . . ?
C67 C70 H70A 108.2 . . ?
C67 C70 H70B 108.2 . . ?
C51 C52 H52 121.7 . . ?
C51 C52 C53 117(3) . . ?
C53 C52 H52 121.7 . . ?
H56A C56 H56B 108.0 . . ?
C53 C56 H56A 109.4 . . ?
C53 C56 H56B 109.4 . . ?
N9 C56 H56A 109.4 . . ?
N9 C56 H56B 109.4 . . ?
N9 C56 C53 111(2) . . ?
C52 C53 C56 117(3) . . ?
C54 C53 C52 123(3) . . ?
C54 C53 C56 119(3) . . ?
Pd5 N9 H9A 109.1 . . ?
C56 N9 Pd5 107.8(16) . . ?
C56 N9 H9A 109.1 . . ?
C57 N9 Pd5 111.3(14) . . ?
C57 N9 C56 110.6(19) . . ?
C57 N9 H9A 109.1 . . ?
C55 C54 C53 120(3) . . ?
C55 C54 H54 119.9 . . ?
C53 C54 H54 119.9 . . ?
C68 C67 C70 122(2) . . ?
C68 C67 C66 114(3) . . ?
C66 C67 C70 123(2) . . ?
C68 C69 H69 119.9 . . ?
C68 C69 C64 120(3) . . ?
C64 C69 H69 119.9 . . ?
C67 C68 H68 117.1 . . ?
C69 C68 C67 126(3) . . ?
C69 C68 H68 117.1 . . ?
C62 C57 N9 113.6(16) . . ?
C62 C57 C58 120.0 . . ?
C58 C57 N9 126.4(16) . . ?
C57 C62 N10 115.9(16) . . ?
C61 C62 C57 120.0 . . ?
C61 C62 N10 123.1(16) . . ?
C62 C61 H61 120.0 . . ?
C60 C61 C62 120.0 . . ?
C60 C61 H61 120.0 . . ?
C61 C60 H60 120.0 . . ?
C59 C60 C61 120.0 . . ?
C59 C60 H60 120.0 . . ?
C60 C59 H59 120.0 . . ?
C60 C59 C58 120.0 . . ?
C58 C59 H59 120.0 . . ?
C57 C58 H58 120.0 . . ?
C59 C58 C57 120.0 . . ?
C59 C58 H58 120.0 . . ?
C67 C66 H66 118.8 . . ?
C65 C66 C67 122(3) . . ?
C65 C66 H66 118.8 . . ?
C66 C65 H65 116.7 . . ?
C66 C65 C64 127(3) . . ?
C64 C65 H65 116.7 . . ?
C69 C64 C63 123(3) . . ?
C65 C64 C69 110(3) . . ?
C65 C64 C63 125(3) . . ?
Pd5 N10 H10A 105.3 . . ?
C62 N10 Pd5 109.9(14) . . ?
C62 N10 H10A 105.3 . . ?
C63 N10 Pd5 120(2) . . ?
C63 N10 C62 110(2) . . ?
C63 N10 H10A 105.3 . . ?
C64 C63 H63A 108.1 . . ?
C64 C63 H63B 108.1 . . ?
N10 C63 C64 117(3) . . ?
N10 C63 H63A 108.1 . . ?
N10 C63 H63B 108.1 . . ?
H63A C63 H63B 107.3 . . ?
Cl1G C3G Cl2G 110.3(15) . . ?
Cl1G C3G Cl3G 114.0(15) . . ?
Cl1G C3G H3G 106.4 . . ?
Cl2G C3G H3G 106.4 . . ?
Cl3G C3G Cl2G 112.8(17) . . ?
Cl3G C3G H3G 106.4 . . ?
C4G Cl21 Cl8G 107.1(13) . . ?
C4G Cl6G Cl7G 109.3(13) . . ?
C5G Cl8G Cl21 92(2) . . ?
C5G Cl7G Cl6G 104(3) . . ?
Cl21 C4G Cl6G 117.7(16) . . ?
Cl21 C4G H4G 106.7 . . ?
Cl4G C4G Cl21 106.9(15) . . ?
Cl4G C4G Cl6G 111.7(16) . . ?
Cl4G C4G H4G 106.7 . . ?
Cl6G C4G H4G 106.7 . . ?
Cl8G C5G H5G 101.6 . . ?
Cl9G C5G Cl8G 112.9(19) . . ?
Cl9G C5G Cl7G 113(2) . . ?
Cl9G C5G H5G 101.6 . . ?
Cl7G C5G Cl8G 122(2) . . ?
Cl7G C5G H5G 101.6 . . ?
Cl17 C8G Cl18 112(2) . . ?
Cl17 C8G Cl19 121(2) . . ?
Cl17 C8G H8G 102.6 . . ?
Cl18 C8G Cl19 113(2) . . ?
Cl18 C8G H8G 102.6 . . ?
Cl19 C8G H8G 102.6 . . ?
Cl14 C6G Cl15 104.4(17) . . ?
Cl14 C6G Cl16 107.2(17) . . ?
Cl14 C6G H6G 112.5 . . ?
Cl15 C6G Cl16 107.2(17) . . ?
Cl15 C6G H6G 112.5 . . ?
Cl16 C6G H6G 112.5 . . ?
Cl13 C7G Cl1A 109.6(17) . . ?
Cl13 C7G Cl1B 104.2(16) . . ?
Cl13 C7G H7G 112.9 . . ?
Cl1A C7G H7G 112.9 . . ?
Cl1B C7G Cl1A 103.5(15) . . ?
Cl1B C7G H7G 112.9 . . ?

loop_
_geom_bond_atom_site_label_1
_geom_bond_atom_site_label_2
_geom_bond_distance
_geom_bond_site_symmetry_2
_geom_bond_publ_flag
Pd3 Cl5 2.305(2) . ?
Pd3 Cl6 2.317(4) . ?
Pd3 N6 2.040(9) . ?
Pd3 N019 2.070(13) . ?
Pd2 Cl3 2.300(3) . ?
Pd2 Cl4 2.299(4) . ?
Pd2 N4 2.056(10) . ?
Pd2 N3 2.074(12) . ?
Pd1 Cl1 2.275(4) . ?
Pd1 Cl2 2.301(4) . ?
Pd1 N1 2.031(13) . ?
Pd1 N2 2.038(12) . ?
Pd4 Cl7 2.297(4) . ?
Pd4 Cl8 2.291(4) . ?
Pd4 N8 2.073(12) . ?
Pd4 N7 2.062(10) . ?
Pd6 Cl12 2.275(7) . ?
Pd6 Cl11 2.291(7) . ?
Pd6 N12 2.041(15) . ?
Pd6 N11 2.072(17) . ?
Pd5 Cl10 2.313(13) . ?
Pd5 Cl9 2.26(2) . ?
Pd5 N9 1.961(17) . ?
Pd5 N10 1.983(17) . ?
C6 N2 1.56(2) . ?
C6 C1 1.258(18) . ?
C6 C5 1.40(2) . ?
N6 H6 1.0000 . ?
N6 C35 1.523(13) . ?
N6 C34 1.431(18) . ?
N4 H4 1.0000 . ?
N4 C21 1.497(15) . ?
N4 C20 1.446(14) . ?
N1 H1 1.0000 . ?
N1 C1 1.476(19) . ?
N1 C42 1.512(15) . ?
Cl1G C3G 1.710(18) . ?
N8 H8 1.0000 . ?
N8 C48 1.450(17) . ?
N8 C49 1.51(2) . ?
N2 H2 1.0000 . ?
N2 C7 1.531(14) . ?
N7 H7 1.0000 . ?
N7 C43 1.467(15) . ?
N7 C84 1.499(19) . ?
C39 C38 1.38(2) . ?
C39 C40 1.38(2) . ?
C39 C42 1.521(16) . ?
C71 C76 1.3900 . ?
C71 C72 1.3900 . ?
C71 N11 1.346(19) . ?
C76 C75 1.3900 . ?
C76 N12 1.397(17) . ?
C75 H75 0.9500 . ?
C75 C74 1.3900 . ?
C74 H74 0.9500 . ?
C74 C73 1.3900 . ?
C73 H73 0.9500 . ?
C73 C72 1.3900 . ?
C72 H72 0.9500 . ?
C26 H26 0.9500 . ?
C26 C25 1.379(19) . ?
C26 C27 1.379(18) . ?
Cl2G C3G 1.724(18) . ?
C37 H37 0.9500 . ?
C37 C36 1.43(2) . ?
C37 C38 1.416(16) . ?
C11 C14 1.525(18) . ?
C11 C12 1.39(2) . ?
C11 C10 1.38(2) . ?
N3 H3 1.0000 . ?
N3 C14 1.479(16) . ?
N3 C15 1.488(13) . ?
C29 N019 1.497(16) . ?
C29 C34 1.381(19) . ?
C29 C30 1.38(2) . ?
C1 C2 1.40(2) . ?
C36 C35 1.490(14) . ?
C36 C41 1.341(19) . ?
C35 H35A 0.9900 . ?
C35 H35B 0.9900 . ?
C22 C23 1.38(2) . ?
C22 C27 1.380(18) . ?
C22 C21 1.499(18) . ?
C23 H23 0.9500 . ?
C23 C24 1.377(18) . ?
C38 H38 0.9500 . ?
C40 H40 0.9500 . ?
C40 C41 1.403(15) . ?
C24 H24 0.9500 . ?
C24 C25 1.388(17) . ?
N019 H019 1.0000 . ?
N019 C28 1.476(15) . ?
C25 C28 1.504(16) . ?
C27 H27 0.9500 . ?
C14 H14A 0.9900 . ?
C14 H14B 0.9900 . ?
C34 C33 1.424(18) . ?
Cl3G C3G 1.721(18) . ?
N1G C1G 1.118(18) . ?
C41 H41 0.9500 . ?
C30 H30 0.9500 . ?
C30 C31 1.39(2) . ?
C21 H21A 0.9900 . ?
C21 H21B 0.9900 . ?
C12 H12 0.9500 . ?
C12 C13 1.343(19) . ?
C7 H7A 0.9900 . ?
C7 H7B 0.9900 . ?
C7 C8 1.490(18) . ?
C1G C2G 1.46(2) . ?
N12 H12A 1.0000 . ?
N12 C77 1.49(2) . ?
C8 C13 1.42(2) . ?
C8 C9 1.37(2) . ?
C3 H3A 0.9500 . ?
C3 C2 1.30(2) . ?
C3 C4 1.402(18) . ?
C43 C48 1.372(17) . ?
C43 C44 1.415(17) . ?
C13 H13 0.9500 . ?
C45 H45 0.9500 . ?
C45 C44 1.391(19) . ?
C45 C46 1.40(2) . ?
C48 C47 1.40(2) . ?
C2G H2GA 0.9800 . ?
C2G H2GB 0.9800 . ?
C2G H2GC 0.9800 . ?
C2 H2A 0.9500 . ?
C44 H44 0.9500 . ?
C42 H42A 0.9900 . ?
C42 H42B 0.9900 . ?
C20 C15 1.3900 . ?
C20 C19 1.3900 . ?
C15 C16 1.3900 . ?
C16 H16 0.9500 . ?
C16 C17 1.3900 . ?
C17 H17 0.9500 . ?
C17 C18 1.3900 . ?
C18 H18 0.9500 . ?
C18 C19 1.3900 . ?
C19 H19 0.9500 . ?
C10 H10 0.9500 . ?
C10 C9 1.40(2) . ?
C33 H33 0.9500 . ?
C33 C32 1.39(2) . ?
C9 H9 0.9500 . ?
C32 H32 0.9500 . ?
C32 C31 1.37(2) . ?
C80 H80 0.9500 . ?
C80 C81 1.41(2) . ?
C80 C79 1.38(2) . ?
C81 C84 1.487(19) . ?
C81 C82 1.39(2) . ?
C31 H31 0.9500 . ?
C47 H47 0.9500 . ?
C47 C46 1.37(2) . ?
C84 H84A 0.9900 . ?
C84 H84B 0.9900 . ?
C28 H28A 0.9900 . ?
C28 H28B 0.9900 . ?
C5 H5 0.9500 . ?
C5 C4 1.42(2) . ?
C82 H82 0.9500 . ?
C82 C83 1.414(19) . ?
C46 H46 0.9500 . ?
C83 H83 0.9500 . ?
C83 C78 1.41(2) . ?
C79 H79 0.9500 . ?
C79 C78 1.39(2) . ?
N11 H11 1.0000 . ?
N11 C70 1.48(2) . ?
C4 H4A 0.9500 . ?
C77 H77A 0.9900 . ?
C77 H77B 0.9900 . ?
C77 C78 1.488(19) . ?
C49 H49A 0.9900 . ?
C49 H49B 0.9900 . ?
C49 C50 1.52(3) . ?
C55 H55 0.9500 . ?
C55 C50 1.43(3) . ?
C55 C54 1.35(4) . ?
C50 C51 1.41(3) . ?
C51 H51 0.9500 . ?
C51 C52 1.37(3) . ?
C70 H70A 0.9900 . ?
C70 H70B 0.9900 . ?
C70 C67 1.52(3) . ?
C52 H52 0.9500 . ?
C52 C53 1.40(4) . ?
C56 H56A 0.9900 . ?
C56 H56B 0.9900 . ?
C56 C53 1.59(4) . ?
C56 N9 1.56(3) . ?
C53 C54 1.40(4) . ?
N9 H9A 1.0000 . ?
N9 C57 1.494(17) . ?
C54 H54 0.9500 . ?
C67 C68 1.35(3) . ?
C67 C66 1.36(3) . ?
C69 H69 0.9500 . ?
C69 C68 1.34(4) . ?
C69 C64 1.47(4) . ?
C68 H68 0.9500 . ?
C57 C62 1.3900 . ?
C57 C58 1.3900 . ?
C62 C61 1.3900 . ?
C62 N10 1.511(17) . ?
C61 H61 0.9500 . ?
C61 C60 1.3900 . ?
C60 H60 0.9500 . ?
C60 C59 1.3900 . ?
C59 H59 0.9500 . ?
C59 C58 1.3900 . ?
C58 H58 0.9500 . ?
C66 H66 0.9500 . ?
C66 C65 1.32(3) . ?
C65 H65 0.9500 . ?
C65 C64 1.39(4) . ?
C64 C63 1.521(19) . ?
N10 H10A 1.0000 . ?
N10 C63 1.502(19) . ?
C63 H63A 0.9900 . ?
C63 H63B 0.9900 . ?
C3G H3G 1.0000 . ?
Cl21 Cl8G 2.18(3) . ?
Cl21 C4G 1.700(18) . ?
Cl4G C4G 1.677(19) . ?
Cl6G Cl7G 1.73(3) . ?
Cl6G C4G 1.708(18) . ?
Cl8G C5G 1.722(19) . ?
Cl9G C5G 1.704(19) . ?
Cl7G C5G 1.720(19) . ?
Cl13 C7G 1.70(2) . ?
Cl14 C6G 1.69(2) . ?
Cl15 C6G 1.70(2) . ?
Cl16 C6G 1.70(2) . ?
Cl17 C8G 1.699(19) . ?
Cl18 C8G 1.701(19) . ?
Cl19 C8G 1.715(19) . ?
C4G H4G 1.0000 . ?
C5G H5G 1.0000 . ?
C8G H8G 1.0000 . ?
C6G H6G 1.0000 . ?
Cl1A C7G 1.71(2) . ?
Cl1B C7G 1.71(2) . ?
C7G H7G 1.0000 . ?

loop_
_geom_torsion_atom_site_label_1
_geom_torsion_atom_site_label_2
_geom_torsion_atom_site_label_3
_geom_torsion_atom_site_label_4
_geom_torsion
_geom_torsion_site_symmetry_1
_geom_torsion_site_symmetry_2
_geom_torsion_site_symmetry_3
_geom_torsion_site_symmetry_4
_geom_torsion_publ_flag
Pd3 N6 C35 C36 -168.1(10) . . . . ?
Pd3 N6 C34 C29 -20.8(13) . . . . ?
Pd3 N6 C34 C33 158.7(10) . . . . ?
Pd3 N019 C28 C25 -53.9(13) . . . . ?
Pd2 N4 C21 C22 -174.6(10) . . . . ?
Pd2 N4 C20 C15 -21.3(9) . . . . ?
Pd2 N4 C20 C19 166.0(6) . . . . ?
Pd2 N3 C14 C11 -49.9(15) . . . . ?
Pd2 N3 C15 C20 4.1(9) . . . . ?
Pd2 N3 C15 C16 -171.1(6) . . . . ?
Pd1 N1 C1 C6 6.1(14) . . . . ?
Pd1 N1 C1 C2 -166.1(10) . . . . ?
Pd1 N1 C42 C39 -55.2(15) . . . . ?
Pd1 N2 C7 C8 -164.7(11) . . . . ?
Pd4 N8 C48 C43 -7.5(19) . . . . ?
Pd4 N8 C48 C47 166.4(14) . . . . ?
Pd4 N8 C49 C50 47.2(18) . . . . ?
Pd4 N7 C43 C48 17.7(16) . . . . ?
Pd4 N7 C43 C44 -162.8(11) . . . . ?
Pd4 N7 C84 C81 173.1(10) . . . . ?
Pd6 N12 C77 C78 -65.7(18) . . . . ?
Pd6 N11 C70 C67 -63(2) . . . . ?
Pd5 N9 C57 C62 22(2) . . . . ?
Pd5 N9 C57 C58 -158.1(13) . . . . ?
Pd5 N10 C63 C64 41(4) . . . . ?
C6 N2 C7 C8 75.9(15) . . . . ?
C6 C1 C2 C3 2.3(19) . . . . ?
C6 C5 C4 C3 2.2(17) . . . . ?
N6 C34 C33 C32 176.3(11) . . . . ?
N4 C20 C15 N3 11.9(10) . . . . ?
N4 C20 C15 C16 -172.9(9) . . . . ?
N4 C20 C19 C18 172.6(10) . . . . ?
N1 C1 C2 C3 174.5(11) . . . . ?
N8 C48 C47 C46 -174.4(16) . . . . ?
N8 C49 C50 C55 -86.6(18) . . . . ?
N8 C49 C50 C51 93(2) . . . . ?
N2 C6 C1 N1 6.8(17) . . . . ?
N2 C6 C1 C2 179.2(10) . . . . ?
N2 C6 C5 C4 178.7(10) . . . . ?
N2 C7 C8 C13 85.7(16) . . . . ?
N2 C7 C8 C9 -94.5(16) . . . . ?
N7 C43 C48 N8 -7(2) . . . . ?
N7 C43 C48 C47 179.0(15) . . . . ?
N7 C43 C44 C45 -179.5(13) . . . . ?
C39 C40 C41 C36 2.3(18) . . . . ?
C71 C76 C75 C74 0.0 . . . . ?
C71 C76 N12 Pd6 16.3(11) . . . . ?
C71 C76 N12 C77 -116.2(12) . . . . ?
C71 N11 C70 C67 174.0(17) . . . . ?
C76 C71 C72 C73 0.0 . . . . ?
C76 C71 N11 Pd6 -19.9(13) . . . . ?
C76 C71 N11 C70 108.6(16) . . . . ?
C76 C75 C74 C73 0.0 . . . . ?
C76 N12 C77 C78 61.9(19) . . . . ?
C75 C76 N12 Pd6 -166.4(6) . . . . ?
C75 C76 N12 C77 61.1(15) . . . . ?
C75 C74 C73 C72 0.0 . . . . ?
C74 C73 C72 C71 0.0 . . . . ?
C72 C71 C76 C75 0.0 . . . . ?
C72 C71 C76 N12 177.4(11) . . . . ?
C72 C71 N11 Pd6 165.5(6) . . . . ?
C72 C71 N11 C70 -66.0(17) . . . . ?
C26 C25 C28 N019 97.8(14) . . . . ?
C37 C36 C35 N6 -91.3(13) . . . . ?
C37 C36 C41 C40 -2.0(18) . . . . ?
C11 C12 C13 C8 2(2) . . . . ?
C11 C10 C9 C8 1(2) . . . . ?
N3 C15 C16 C17 175.1(10) . . . . ?
C29 N019 C28 C25 71.0(16) . . . . ?
C29 C34 C33 C32 -4.1(18) . . . . ?
C29 C30 C31 C32 -4(2) . . . . ?
C1 C6 N2 Pd1 -15.9(13) . . . . ?
C1 C6 N2 C7 103.3(13) . . . . ?
C1 C6 C5 C4 -2.6(19) . . . . ?
C1 N1 C42 C39 75.4(15) . . . . ?
C36 C37 C38 C39 0.4(18) . . . . ?
C35 N6 C34 C29 103.7(12) . . . . ?
C35 N6 C34 C33 -76.7(13) . . . . ?
C35 C36 C41 C40 -176.5(11) . . . . ?
C22 C23 C24 C25 1(2) . . . . ?
C23 C22 C27 C26 -2(2) . . . . ?
C23 C22 C21 N4 -98.4(15) . . . . ?
C23 C24 C25 C26 -2.5(19) . . . . ?
C23 C24 C25 C28 177.4(12) . . . . ?
C38 C39 C40 C41 -1.1(18) . . . . ?
C38 C39 C42 N1 -77.6(17) . . . . ?
C38 C37 C36 C35 175.2(10) . . . . ?
C38 C37 C36 C41 0.7(16) . . . . ?
C40 C39 C38 C37 -0.2(18) . . . . ?
C40 C39 C42 N1 100.3(14) . . . . ?
C24 C25 C28 N019 -82.0(16) . . . . ?
N019 C29 C34 N6 9.2(16) . . . . ?
N019 C29 C34 C33 -170.4(11) . . . . ?
N019 C29 C30 C31 174.2(12) . . . . ?
C25 C26 C27 C22 0(2) . . . . ?
C27 C26 C25 C24 2.2(18) . . . . ?
C27 C26 C25 C28 -177.7(11) . . . . ?
C27 C22 C23 C24 1(2) . . . . ?
C27 C22 C21 N4 75.7(18) . . . . ?
C14 C11 C12 C13 -178.8(12) . . . . ?
C14 C11 C10 C9 177.2(13) . . . . ?
C14 N3 C15 C20 -125.4(10) . . . . ?
C14 N3 C15 C16 59.5(12) . . . . ?
C34 N6 C35 C36 70.2(14) . . . . ?
C34 C29 N019 Pd3 7.5(12) . . . . ?
C34 C29 N019 C28 -122.5(12) . . . . ?
C34 C29 C30 C31 0(2) . . . . ?
C34 C33 C32 C31 0(2) . . . . ?
C41 C36 C35 N6 83.2(16) . . . . ?
C30 C29 N019 Pd3 -167.4(10) . . . . ?
C30 C29 N019 C28 62.6(15) . . . . ?
C30 C29 C34 N6 -176.0(11) . . . . ?
C30 C29 C34 C33 4.4(18) . . . . ?
C21 N4 C20 C15 102.9(10) . . . . ?
C21 N4 C20 C19 -69.8(11) . . . . ?
C21 C22 C23 C24 175.5(12) . . . . ?
C21 C22 C27 C26 -175.9(12) . . . . ?
C12 C11 C14 N3 90.8(15) . . . . ?
C12 C11 C10 C9 0(2) . . . . ?
C7 C8 C13 C12 179.2(12) . . . . ?
C7 C8 C9 C10 179.3(13) . . . . ?
N12 C76 C75 C74 -177.2(13) . . . . ?
N12 C77 C78 C83 -86.4(19) . . . . ?
N12 C77 C78 C79 94.4(19) . . . . ?
C43 N7 C84 C81 -66.5(14) . . . . ?
C43 C48 C47 C46 -1(3) . . . . ?
C13 C8 C9 C10 -1(2) . . . . ?
C48 N8 C49 C50 -76(2) . . . . ?
C48 C43 C44 C45 0(2) . . . . ?
C48 C47 C46 C45 2(3) . . . . ?
C2 C3 C4 C5 0.1(19) . . . . ?
C44 C43 C48 N8 173.4(14) . . . . ?
C44 C43 C48 C47 -1(2) . . . . ?
C44 C45 C46 C47 -3(3) . . . . ?
C42 N1 C1 C6 -127.8(12) . . . . ?
C42 N1 C1 C2 60.0(14) . . . . ?
C42 C39 C38 C37 177.7(11) . . . . ?
C42 C39 C40 C41 -179.1(11) . . . . ?
C20 N4 C21 C22 62.6(15) . . . . ?
C20 C15 C16 C17 0.0 . . . . ?
C15 N3 C14 C11 75.0(15) . . . . ?
C15 C20 C19 C18 0.0 . . . . ?
C15 C16 C17 C18 0.0 . . . . ?
C16 C17 C18 C19 0.0 . . . . ?
C17 C18 C19 C20 0.0 . . . . ?
C19 C20 C15 N3 -175.2(10) . . . . ?
C19 C20 C15 C16 0.0 . . . . ?
C10 C11 C14 N3 -86.4(17) . . . . ?
C10 C11 C12 C13 -2(2) . . . . ?
C33 C32 C31 C30 4(2) . . . . ?
C9 C8 C13 C12 -1(2) . . . . ?
C80 C81 C84 N7 103.7(16) . . . . ?
C80 C81 C82 C83 0(2) . . . . ?
C80 C79 C78 C83 0(2) . . . . ?
C80 C79 C78 C77 178.7(15) . . . . ?
C81 C80 C79 C78 0(2) . . . . ?
C81 C82 C83 C78 -1(2) . . . . ?
C84 N7 C43 C48 -104.5(15) . . . . ?
C84 N7 C43 C44 75.0(16) . . . . ?
C84 C81 C82 C83 179.3(14) . . . . ?
C5 C6 N2 Pd1 163.0(9) . . . . ?
C5 C6 N2 C7 -77.8(13) . . . . ?
C5 C6 C1 N1 -171.9(12) . . . . ?
C5 C6 C1 C2 0(2) . . . . ?
C82 C81 C84 N7 -75.1(17) . . . . ?
C82 C83 C78 C79 1(2) . . . . ?
C82 C83 C78 C77 -178.5(15) . . . . ?
C46 C45 C44 C43 2(2) . . . . ?
C79 C80 C81 C84 -179.1(14) . . . . ?
C79 C80 C81 C82 0(2) . . . . ?
N11 C71 C76 C75 -174.4(12) . . . . ?
N11 C71 C76 N12 3.0(14) . . . . ?
N11 C71 C72 C73 174.8(11) . . . . ?
N11 C70 C67 C68 -75(4) . . . . ?
N11 C70 C67 C66 98(3) . . . . ?
C4 C3 C2 C1 -2.5(19) . . . . ?
C49 N8 C48 C43 119.5(17) . . . . ?
C49 N8 C48 C47 -67(2) . . . . ?
C49 C50 C51 C52 178.8(15) . . . . ?
C55 C50 C51 C52 -2(3) . . . . ?
C50 C55 C54 C53 -3(3) . . . . ?
C50 C51 C52 C53 4(3) . . . . ?
C51 C52 C53 C56 -178.7(18) . . . . ?
C51 C52 C53 C54 -5(3) . . . . ?
C70 C67 C68 C69 179(4) . . . . ?
C70 C67 C66 C65 -180(3) . . . . ?
C52 C53 C54 C55 5(4) . . . . ?
C56 C53 C54 C55 179(2) . . . . ?
C56 N9 C57 C62 -98(2) . . . . ?
C56 N9 C57 C58 82(3) . . . . ?
C53 C56 N9 Pd5 -179(2) . . . . ?
C53 C56 N9 C57 -57(3) . . . . ?
N9 C56 C53 C52 93(3) . . . . ?
N9 C56 C53 C54 -80(3) . . . . ?
N9 C57 C62 C61 -179.8(19) . . . . ?
N9 C57 C62 N10 -11(2) . . . . ?
N9 C57 C58 C59 180(2) . . . . ?
C54 C55 C50 C49 -179.0(17) . . . . ?
C54 C55 C50 C51 2(3) . . . . ?
C67 C66 C65 C64 8(7) . . . . ?
C69 C64 C63 N10 -77(5) . . . . ?
C68 C67 C66 C65 -6(5) . . . . ?
C68 C69 C64 C65 6(6) . . . . ?
C68 C69 C64 C63 169(4) . . . . ?
C57 C62 C61 C60 0.0 . . . . ?
C57 C62 N10 Pd5 -5(2) . . . . ?
C57 C62 N10 C63 128.9(19) . . . . ?
C62 C57 C58 C59 0.0 . . . . ?
C62 C61 C60 C59 0.0 . . . . ?
C62 N10 C63 C64 -88(3) . . . . ?
C61 C62 N10 Pd5 163.7(12) . . . . ?
C61 C62 N10 C63 -62(2) . . . . ?
C61 C60 C59 C58 0.0 . . . . ?
C60 C59 C58 C57 0.0 . . . . ?
C58 C57 C62 C61 0.0 . . . . ?
C58 C57 C62 N10 169(2) . . . . ?
C66 C67 C68 C69 6(6) . . . . ?
C66 C65 C64 C69 -7(7) . . . . ?
C66 C65 C64 C63 -170(4) . . . . ?
C65 C64 C63 N10 84(5) . . . . ?
C64 C69 C68 C67 -6(7) . . . . ?
N10 C62 C61 C60 -168(2) . . . . ?
Cl21 Cl8G C5G Cl9G -85(3) . . . . ?
Cl21 Cl8G C5G Cl7G 55(4) . . . . ?
Cl6G Cl7G C5G Cl8G -86(4) . . . . ?
Cl6G Cl7G C5G Cl9G 54(3) . . . . ?
Cl8G Cl21 C4G Cl4G 167.2(14) . . . . ?
Cl8G Cl21 C4G Cl6G -66(2) . . . . ?
Cl7G Cl6G C4G Cl21 41(3) . . . . ?
Cl7G Cl6G C4G Cl4G 165.4(16) . . . . ?
C4G Cl6G Cl7G C5G 26(2) . . . . ?
